data_4112722
loop_
_publ_author_name
'David A. Vicic'
'Thomas J. Anderson'
'John A. Cowan'
'Arthur J. Schultz'

_publ_section_title
;
 Synthesis, Structure, and Reactivity of a Dinuclear Metal Complex with
 Linear M-H-M Bonding
;
_journal_name_full 'Journal of the American Chemical Society'
_journal_page_first 8132
_journal_page_last 8133
_journal_paper_doi 10.1021/ja047956k
_journal_volume 126
_journal_year 2004
_chemical_formula_moiety 'C26 H61 Br Ni2 P4 '
_chemical_formula_sum 'C26 H61 Br Ni2 P4'
_chemical_formula_weight 694.97
_space_group_IT_number 14
_symmetry_cell_setting monoclinic
_symmetry_Int_Tables_number 14
_symmetry_space_group_name_Hall '-P 2yn'
_symmetry_space_group_name_H-M 'P 1 21/n 1'
_cell_angle_alpha 90
_cell_angle_beta 101.5(1)
_cell_angle_gamma 90
_cell_formula_units_Z 4
_cell_length_a 10.74(4)
_cell_length_b 22.33(8)
_cell_length_c 14.66(7)
_cell_measurement_reflns_used 79
_cell_measurement_temperature 173.0
_cell_measurement_theta_max 27.8764
_cell_measurement_theta_min 1.9339
_cell_volume 3445(2)
_computing_cell_refinement CrystalClear
_computing_data_collection CrystalClear
_computing_data_reduction CrystalStructure
_computing_publication_material 'CrystalStructure Ver. 3.5.1'
_computing_structure_refinement SHELXL
_computing_structure_solution SHELXS97
_diffrn_detector_area_resol_mean 14.63
_diffrn_measured_fraction_theta_full 0.9575
_diffrn_measured_fraction_theta_max 0.9690
_diffrn_measurement_device_type 'Rigaku Mercury'
_diffrn_measurement_method \w
_diffrn_radiation_type 'Mo K\a'
_diffrn_radiation_wavelength 0.7107
_diffrn_reflns_av_R_equivalents 0.135
_diffrn_reflns_limit_h_max 14
_diffrn_reflns_limit_h_min -12
_diffrn_reflns_limit_k_max 29
_diffrn_reflns_limit_k_min -22
_diffrn_reflns_limit_l_max 17
_diffrn_reflns_limit_l_min -19
_diffrn_reflns_number 20385
_diffrn_reflns_theta_full 28.00
_diffrn_reflns_theta_max 27.88
_exptl_absorpt_coefficient_mu 2.455
_exptl_absorpt_correction_T_max 0.000
_exptl_absorpt_correction_T_min 0.000
_exptl_absorpt_correction_type none
_exptl_crystal_colour 'red brown'
_exptl_crystal_density_diffrn 1.340
_exptl_crystal_description prism
_exptl_crystal_F_000 1472.00
_exptl_crystal_size_max 0.21
_exptl_crystal_size_mid 0.30
_exptl_crystal_size_min 0.38
_refine_diff_density_max 1.20
_refine_diff_density_min -1.10
_refine_ls_extinction_method none
_refine_ls_goodness_of_fit_ref 1.164
_refine_ls_hydrogen_treatment noref
_refine_ls_number_parameters 315
_refine_ls_number_reflns 7990
_refine_ls_R_factor_gt 0.1040
_refine_ls_shift/su_max 0.0000
_refine_ls_structure_factor_coef Fsqd
_refine_ls_weighting_details 'w = 1/[\s^2^(Fo^2^)+(0.0832P)^2^+21.2888P] where P=(Fo^2^+2Fc^2^)/3'
_refine_ls_weighting_scheme calc
_refine_ls_wR_factor_ref 0.2260
_reflns_number_gt 5217
_reflns_number_total 7990
_reflns_threshold_expression F^2^>2.0\s(F^2^)
_cod_data_source_file ja047956ksi20040408_031300_3.cif
_cod_data_source_block '_clip'
_cod_original_cell_volume 3445.6(24)
_cod_original_sg_symbol_Hall '-P 2ybc'
_cod_original_sg_symbol_H-M 'P 1 21/c 1'
_cod_original_formula_sum 'C26 H61 Br Ni2 P4 '
_cod_database_code 4112722

loop_
_symmetry_equiv_pos_as_xyz
x,y,z
-x,-y,-z
-x+1/2,y+1/2,-z+1/2
x+1/2,-y+1/2,z+1/2

loop_
_atom_site_label
_atom_site_type_symbol
_atom_site_fract_x
_atom_site_fract_y
_atom_site_fract_z
_atom_site_U_iso_or_equiv
_atom_site_adp_type
_atom_site_occupancy
_atom_site_symmetry_multiplicity
_atom_site_calc_flag
Br(1) Br 0.05828(8) 0.13474(4) 0.19272(6) 0.0339(3) Uani 1.00 1 d
Ni(2) Ni -0.13923(9) 0.12034(5) 0.23650(7) 0.0229(3) Uani 1.00 1 d
Ni(1) Ni -0.32966(9) 0.13806(5) 0.30876(6) 0.0180(3) Uani 1.00 1 d
P(1) P -0.3718(2) 0.04124(10) 0.2952(1) 0.0240(6) Uani 1.00 1 d
P(3) P -0.4847(2) 0.18584(10) 0.36013(13) 0.0199(5) Uani 1.00 1 d
P(2) P -0.2106(2) 0.04459(10) 0.1482(2) 0.0257(6) Uani 1.00 1 d
P(4) P -0.1716(2) 0.19803(11) 0.3106(2) 0.0300(6) Uani 1.00 1 d
C(11) C -0.0986(9) -0.0096(4) 0.1129(7) 0.038(3) Uani 1.00 1 d
H(11A1) H -0.0402 0.0142 0.0816 0.0460 Uiso 1.00 1 c
C(13) C -0.0161(9) -0.0379(5) 0.1989(7) 0.044(3) Uani 1.00 1 d
H(13A1) H 0.0516 -0.0614 0.1803 0.0670 Uiso 1.00 1 c
H(13B1) H -0.0685 -0.0641 0.2294 0.0670 Uiso 1.00 1 c
H(13C1) H 0.0214 -0.0063 0.2422 0.0670 Uiso 1.00 1 c
C(12) C -0.1606(10) -0.0575(4) 0.0419(7) 0.045(3) Uani 1.00 1 d
H(12A1) H -0.0944 -0.0829 0.0249 0.0680 Uiso 1.00 1 c
H(12B1) H -0.2083 -0.0377 -0.0139 0.0680 Uiso 1.00 1 c
H(12C1) H -0.2185 -0.0822 0.0698 0.0680 Uiso 1.00 1 c
C(8) C -0.3079(8) 0.0663(4) 0.0326(6) 0.032(2) Uani 1.00 1 d
H(8A1) H -0.3468 0.0292 0.0009 0.0390 Uiso 1.00 1 c
C(10) C -0.2241(9) 0.0951(5) -0.0293(6) 0.042(3) Uani 1.00 1 d
H(10A1) H -0.2777 0.1087 -0.0877 0.0630 Uiso 1.00 1 c
H(10B1) H -0.1628 0.0656 -0.0428 0.0630 Uiso 1.00 1 c
H(10C1) H -0.1786 0.1294 0.0033 0.0630 Uiso 1.00 1 c
C(9) C -0.4166(7) 0.1092(4) 0.0451(6) 0.031(2) Uani 1.00 1 d
H(9A1) H -0.4684 0.1189 -0.0159 0.0470 Uiso 1.00 1 c
H(9B1) H -0.3803 0.1461 0.0757 0.0470 Uiso 1.00 1 c
H(9C1) H -0.4697 0.0898 0.0836 0.0470 Uiso 1.00 1 c
C(7) C -0.3249(8) -0.0010(4) 0.1973(6) 0.025(2) Uani 1.00 1 d
H(7A1) H -0.2855 -0.0396 0.2203 0.0310 Uiso 1.00 1 c
H(7B1) H -0.4009 -0.0094 0.1486 0.0310 Uiso 1.00 1 c
C(4) C -0.5358(8) 0.0114(4) 0.2896(6) 0.032(3) Uani 1.00 1 d
H(4A1) H -0.5656 0.0279 0.3449 0.0380 Uiso 1.00 1 c
C(6) C -0.5482(10) -0.0563(4) 0.2944(7) 0.049(3) Uani 1.00 1 d
H(6A1) H -0.6376 -0.0670 0.2898 0.0730 Uiso 1.00 1 c
H(6B1) H -0.4986 -0.0708 0.3537 0.0730 Uiso 1.00 1 c
H(6C1) H -0.5162 -0.0747 0.2429 0.0730 Uiso 1.00 1 c
C(5) C -0.6253(8) 0.0361(4) 0.2039(6) 0.038(3) Uani 1.00 1 d
H(5A1) H -0.7133 0.0322 0.2120 0.0560 Uiso 1.00 1 c
H(5B1) H -0.6141 0.0136 0.1488 0.0560 Uiso 1.00 1 c
H(5C1) H -0.6059 0.0784 0.1959 0.0560 Uiso 1.00 1 c
C(18) C -0.5511(7) 0.2425(4) 0.2720(5) 0.021(2) Uani 1.00 1 d
H(18A1) H -0.4801 0.2704 0.2666 0.0250 Uiso 1.00 1 c
C(20) C -0.6600(8) 0.2816(4) 0.2947(6) 0.037(3) Uani 1.00 1 d
H(20A1) H -0.6854 0.3112 0.2453 0.0550 Uiso 1.00 1 c
H(20B1) H -0.6307 0.3022 0.3541 0.0550 Uiso 1.00 1 c
H(20C1) H -0.7327 0.2560 0.2992 0.0550 Uiso 1.00 1 c
C(19) C -0.5943(7) 0.2135(4) 0.1766(5) 0.028(2) Uani 1.00 1 d
H(19A1) H -0.6121 0.2448 0.1288 0.0420 Uiso 1.00 1 c
H(19B1) H -0.6715 0.1901 0.1762 0.0420 Uiso 1.00 1 c
H(19C1) H -0.5271 0.1872 0.1634 0.0420 Uiso 1.00 1 c
C(15) C -0.4528(8) 0.2295(4) 0.4713(5) 0.029(2) Uani 1.00 1 d
H(15A1) H -0.5367 0.2436 0.4826 0.0340 Uiso 1.00 1 c
C(17) C -0.3722(9) 0.2847(5) 0.4670(6) 0.041(3) Uani 1.00 1 d
H(17A1) H -0.3571 0.3051 0.5273 0.0620 Uiso 1.00 1 c
H(17B1) H -0.4165 0.3118 0.4187 0.0620 Uiso 1.00 1 c
H(17C1) H -0.2907 0.2728 0.4520 0.0620 Uiso 1.00 1 c
C(16) C -0.3950(10) 0.1901(5) 0.5526(6) 0.046(3) Uani 1.00 1 d
H(16A1) H -0.3912 0.2122 0.6109 0.0690 Uiso 1.00 1 c
H(16B1) H -0.3091 0.1783 0.5469 0.0690 Uiso 1.00 1 c
H(16C1) H -0.4474 0.1542 0.5529 0.0690 Uiso 1.00 1 c
C(26) C 0.0676(9) 0.2412(6) 0.4041(8) 0.060(4) Uani 1.00 1 d
H(26A1) H 0.1243 0.2502 0.4636 0.0890 Uiso 1.00 1 c
H(26B1) H 0.0524 0.2778 0.3667 0.0890 Uiso 1.00 1 c
H(26C1) H 0.1070 0.2110 0.3706 0.0890 Uiso 1.00 1 c
C(24) C -0.0579(8) 0.2175(5) 0.4221(7) 0.042(3) Uani 1.00 1 d
H(24A1) H -0.0977 0.2493 0.4548 0.0500 Uiso 1.00 1 c
C(25) C -0.0360(9) 0.1628(6) 0.4842(7) 0.055(3) Uani 1.00 1 d
H(25A1) H 0.0138 0.1740 0.5453 0.0820 Uiso 1.00 1 c
H(25B1) H 0.0105 0.1325 0.4559 0.0820 Uiso 1.00 1 c
H(25C1) H -0.1179 0.1463 0.4917 0.0820 Uiso 1.00 1 c
C(21) C -0.1597(11) 0.2671(5) 0.2397(7) 0.052(3) Uani 1.00 1 d
H(21A1) H -0.0684 0.2721 0.2359 0.0620 Uiso 1.00 1 c
C(23) C -0.2018(11) 0.3253(5) 0.2825(7) 0.054(4) Uani 1.00 1 d
H(23A1) H -0.1798 0.3600 0.2480 0.0820 Uiso 1.00 1 c
H(23B1) H -0.1585 0.3284 0.3478 0.0820 Uiso 1.00 1 c
H(23C1) H -0.2939 0.3244 0.2789 0.0820 Uiso 1.00 1 c
C(22) C -0.2314(11) 0.2586(5) 0.1447(7) 0.058(4) Uani 1.00 1 d
H(22A1) H -0.2132 0.2917 0.1054 0.0860 Uiso 1.00 1 c
H(22B1) H -0.3225 0.2579 0.1452 0.0860 Uiso 1.00 1 c
H(22C1) H -0.2066 0.2206 0.1200 0.0860 Uiso 1.00 1 c
C(14) C -0.6267(7) 0.1456(4) 0.3811(5) 0.027(2) Uani 1.00 1 d
H(14A1) H -0.6782 0.1727 0.4110 0.0410 Uiso 1.00 1 c
H(14B1) H -0.6002 0.1112 0.4218 0.0410 Uiso 1.00 1 c
H(14C1) H -0.6769 0.1317 0.3217 0.0410 Uiso 1.00 1 c
C(1) C -0.2822(9) 0.0016(5) 0.3992(6) 0.039(3) Uani 1.00 1 d
H(1A1) H -0.3085 -0.0414 0.3935 0.0470 Uiso 1.00 1 c
C(3) C -0.3182(9) 0.0260(5) 0.4881(6) 0.043(3) Uani 1.00 1 d
H(3A1) H -0.2656 0.0068 0.5424 0.0640 Uiso 1.00 1 c
H(3B1) H -0.4079 0.0176 0.4872 0.0640 Uiso 1.00 1 c
H(3C1) H -0.3042 0.0694 0.4915 0.0640 Uiso 1.00 1 c
C(2) C -0.1419(10) 0.0035(6) 0.4057(8) 0.067(4) Uani 1.00 1 d
H(2A1) H -0.0992 -0.0123 0.4662 0.1000 Uiso 1.00 1 c
H(2B1) H -0.1151 0.0450 0.3993 0.1000 Uiso 1.00 1 c
H(2C1) H -0.1193 -0.0209 0.3559 0.1000 Uiso 1.00 1 c

loop_
_atom_site_aniso_label
_atom_site_aniso_U_11
_atom_site_aniso_U_22
_atom_site_aniso_U_33
_atom_site_aniso_U_12
_atom_site_aniso_U_13
_atom_site_aniso_U_23
Br(1) 0.0241(4) 0.0353(6) 0.0479(5) -0.0051(4) 0.0206(4) -0.0076(4)
Ni(2) 0.0216(5) 0.0188(6) 0.0325(6) -0.0006(5) 0.0153(4) -0.0028(4)
Ni(1) 0.0185(5) 0.0150(5) 0.0224(5) -0.0010(4) 0.0087(4) 0.0007(4)
P(1) 0.0302(11) 0.0164(11) 0.0299(11) -0.0018(9) 0.0167(9) 0.0007(9)
P(3) 0.0187(9) 0.0198(11) 0.0233(10) 0.0001(8) 0.0089(8) -0.0016(8)
P(2) 0.0327(11) 0.0132(11) 0.0377(12) -0.0010(9) 0.0230(9) -0.0012(9)
P(4) 0.0292(11) 0.0228(13) 0.0433(13) -0.0074(10) 0.0198(10) -0.0087(10)
C(11) 0.053(6) 0.012(5) 0.063(6) -0.001(4) 0.043(5) 0.002(4)
C(13) 0.041(5) 0.027(6) 0.073(7) 0.009(4) 0.032(5) 0.008(5)
C(12) 0.061(6) 0.024(6) 0.060(6) 0.002(5) 0.033(5) -0.006(5)
C(8) 0.043(5) 0.026(5) 0.032(4) -0.016(4) 0.017(4) -0.003(4)
C(10) 0.051(6) 0.037(6) 0.045(5) 0.000(5) 0.029(5) -0.001(5)
C(9) 0.024(4) 0.040(6) 0.032(4) -0.004(4) 0.010(3) 0.004(4)
C(7) 0.034(4) 0.013(4) 0.036(4) 0.001(4) 0.023(4) -0.004(3)
C(4) 0.035(5) 0.027(5) 0.039(5) -0.005(4) 0.023(4) -0.005(4)
C(6) 0.061(6) 0.025(6) 0.073(7) -0.014(5) 0.045(6) 0.000(5)
C(5) 0.039(5) 0.034(6) 0.048(5) -0.015(4) 0.027(4) -0.010(4)
C(18) 0.020(4) 0.017(4) 0.028(4) 0.004(3) 0.012(3) 0.000(3)
C(20) 0.038(5) 0.034(6) 0.041(5) 0.017(4) 0.015(4) 0.003(4)
C(19) 0.023(4) 0.034(5) 0.028(4) 0.005(4) 0.005(3) 0.001(4)
C(15) 0.037(5) 0.026(5) 0.026(4) 0.004(4) 0.012(4) 0.000(4)
C(17) 0.051(6) 0.039(6) 0.034(5) -0.001(5) 0.011(4) -0.005(4)
C(16) 0.066(7) 0.041(7) 0.028(5) 0.002(6) 0.001(5) -0.006(4)
C(26) 0.042(6) 0.062(8) 0.083(8) -0.021(6) 0.032(6) -0.037(7)
C(24) 0.030(5) 0.035(6) 0.064(6) -0.011(4) 0.018(4) -0.029(5)
C(25) 0.034(5) 0.072(9) 0.055(6) -0.011(6) 0.000(5) -0.015(6)
C(21) 0.086(8) 0.025(6) 0.054(6) -0.026(6) 0.037(6) -0.011(5)
C(23) 0.089(8) 0.028(6) 0.059(7) -0.008(6) 0.047(6) -0.003(5)
C(22) 0.075(8) 0.029(6) 0.065(7) 0.001(6) 0.005(6) -0.001(5)
C(14) 0.025(4) 0.033(5) 0.030(4) -0.006(4) 0.021(3) -0.005(4)
C(1) 0.052(6) 0.033(6) 0.038(5) 0.004(5) 0.023(4) 0.012(4)
C(3) 0.044(5) 0.058(7) 0.030(5) 0.001(5) 0.017(4) 0.009(5)
C(2) 0.072(8) 0.077(10) 0.055(7) 0.035(7) 0.021(6) 0.005(6)

loop_
_atom_type_symbol
_atom_type_description
_atom_type_scat_dispersion_real
_atom_type_scat_dispersion_imag
_atom_type_scat_source
C C 0.003 0.002
;
International Tables for Crystallography
(1992, Vol. C, Tables 4.2.6.8 and 6.1.1.4)
;
H H 0.000 0.000
;
International Tables for Crystallography
(1992, Vol. C, Table 6.1.1.4)
;
Br Br -0.290 2.459
;
International Tables for Crystallography
(1992, Vol. C, Tables 4.2.6.8 and 6.1.1.4)
;
Ni Ni 0.339 1.112
;
International Tables for Crystallography
(1992, Vol. C, Tables 4.2.6.8 and 6.1.1.4)
;
P P 0.102 0.094
;
International Tables for Crystallography
(1992, Vol. C, Tables 4.2.6.8 and 6.1.1.4)
;

loop_
_geom_angle_atom_site_label_1
_geom_angle_atom_site_label_2
_geom_angle_atom_site_label_3
_geom_angle
_geom_angle_publ_flag
Ni(1) Ni(2) P(2) 98.81(8) yes
Ni(1) Ni(2) P(4) 54.78(7) yes
Ni(1) Ni(2) Br(1) 160.83(6) yes
P(2) Ni(2) P(4) 150.50(9) yes
P(2) Ni(2) Br(1) 100.02(8) yes
P(4) Ni(2) Br(1) 106.08(8) yes
P(1) Ni(1) P(3) 110.18(9) yes
P(1) Ni(1) P(4) 139.0(1) yes
P(1) Ni(1) Ni(2) 88.70(7) yes
P(3) Ni(1) P(4) 109.7(1) yes
P(3) Ni(1) Ni(2) 160.33(8) yes
Ni(2) Ni(1) P(4) 53.07(7) yes
C(7) P(1) C(4) 100.5(4) yes
C(7) P(1) C(1) 102.4(4) yes
C(7) P(1) Ni(1) 118.8(3) yes
C(4) P(1) C(1) 101.3(4) yes
C(4) P(1) Ni(1) 121.8(3) yes
C(1) P(1) Ni(1) 109.2(3) yes
C(18) P(3) C(15) 103.3(4) yes
C(18) P(3) C(14) 103.5(3) yes
C(18) P(3) Ni(1) 107.6(3) yes
C(15) P(3) C(14) 97.1(4) yes
C(15) P(3) Ni(1) 121.6(3) yes
C(14) P(3) Ni(1) 121.3(3) yes
C(11) P(2) C(8) 101.1(4) yes
C(11) P(2) C(7) 105.5(4) yes
C(11) P(2) Ni(2) 120.2(3) yes
C(8) P(2) C(7) 101.6(4) yes
C(8) P(2) Ni(2) 113.9(3) yes
C(7) P(2) Ni(2) 112.3(3) yes
C(24) P(4) C(21) 100.8(5) yes
C(24) P(4) Ni(2) 119.4(3) yes
C(24) P(4) Ni(1) 121.7(3) yes
C(21) P(4) Ni(2) 110.7(4) yes
C(21) P(4) Ni(1) 130.0(3) yes
Ni(2) P(4) Ni(1) 72.15(8) yes
H(11A1) C(11) C(13) 106.6(8) no
H(11A1) C(11) C(12) 106.5(9) no
H(11A1) C(11) P(2) 106.4(7) no
C(13) C(11) C(12) 111.8(8) yes
C(13) C(11) P(2) 110.0(7) yes
C(12) C(11) P(2) 115.0(7) yes
H(13A1) C(13) H(13B1) 109(1) no
H(13A1) C(13) H(13C1) 109.5(9) no
H(13A1) C(13) C(11) 109.5(9) no
H(13B1) C(13) H(13C1) 109(1) no
H(13B1) C(13) C(11) 109.4(8) no
H(13C1) C(13) C(11) 109.5(9) no
H(12A1) C(12) H(12B1) 109(1) no
H(12A1) C(12) H(12C1) 109.5(8) no
H(12A1) C(12) C(11) 109.5(9) no
H(12B1) C(12) H(12C1) 109(1) no
H(12B1) C(12) C(11) 109.5(8) no
H(12C1) C(12) C(11) 109.4(9) no
H(8A1) C(8) C(10) 108.1(8) no
H(8A1) C(8) C(9) 108.2(7) no
H(8A1) C(8) P(2) 108.2(6) no
C(10) C(8) C(9) 110.7(7) yes
C(10) C(8) P(2) 110.8(6) yes
C(9) C(8) P(2) 110.6(6) yes
H(10A1) C(10) H(10B1) 109.5(9) no
H(10A1) C(10) H(10C1) 109(1) no
H(10A1) C(10) C(8) 109.5(8) no
H(10B1) C(10) H(10C1) 109.5(9) no
H(10B1) C(10) C(8) 109.5(9) no
H(10C1) C(10) C(8) 109.4(8) no
H(9A1) C(9) H(9B1) 109.5(8) no
H(9A1) C(9) H(9C1) 109.5(7) no
H(9A1) C(9) C(8) 109.5(8) no
H(9B1) C(9) H(9C1) 109.4(9) no
H(9B1) C(9) C(8) 109.5(7) no
H(9C1) C(9) C(8) 109.5(8) no
H(7A1) C(7) H(7B1) 108.4(8) no
H(7A1) C(7) P(1) 109.9(7) no
H(7A1) C(7) P(2) 109.9(7) no
H(7B1) C(7) P(1) 109.9(7) no
H(7B1) C(7) P(2) 109.9(7) no
P(1) C(7) P(2) 108.8(4) yes
H(4A1) C(4) C(6) 106.5(8) no
H(4A1) C(4) C(5) 106.5(7) no
H(4A1) C(4) P(1) 106.5(6) no
C(6) C(4) C(5) 110.5(7) yes
C(6) C(4) P(1) 116.3(7) yes
C(5) C(4) P(1) 109.9(6) yes
H(6A1) C(6) H(6B1) 109(1) no
H(6A1) C(6) H(6C1) 109.5(9) no
H(6A1) C(6) C(4) 109.5(8) no
H(6B1) C(6) H(6C1) 109(1) no
H(6B1) C(6) C(4) 109.4(8) no
H(6C1) C(6) C(4) 109.5(9) no
H(5A1) C(5) H(5B1) 109.5(8) no
H(5A1) C(5) H(5C1) 109.5(8) no
H(5A1) C(5) C(4) 109.5(8) no
H(5B1) C(5) H(5C1) 109.4(9) no
H(5B1) C(5) C(4) 109.5(8) no
H(5C1) C(5) C(4) 109.5(7) no
H(18A1) C(18) C(20) 106.6(8) no
H(18A1) C(18) C(19) 106.8(7) no
H(18A1) C(18) P(3) 106.7(5) no
C(20) C(18) C(19) 109.3(6) yes
C(20) C(18) P(3) 116.0(6) yes
C(19) C(18) P(3) 110.8(6) yes
H(20A1) C(20) H(20B1) 109.5(9) no
H(20A1) C(20) H(20C1) 109.6(8) no
H(20A1) C(20) C(18) 109.5(8) no
H(20B1) C(20) H(20C1) 109.5(9) no
H(20B1) C(20) C(18) 109.5(7) no
H(20C1) C(20) C(18) 109.4(8) no
H(19A1) C(19) H(19B1) 109.4(7) no
H(19A1) C(19) H(19C1) 109.4(8) no
H(19A1) C(19) C(18) 109.4(8) no
H(19B1) C(19) H(19C1) 109.6(8) no
H(19B1) C(19) C(18) 109.5(7) no
H(19C1) C(19) C(18) 109.5(6) no
H(15A1) C(15) C(17) 107.0(8) no
H(15A1) C(15) C(16) 107.2(8) no
H(15A1) C(15) P(3) 107.1(5) no
C(17) C(15) C(16) 111.0(7) yes
C(17) C(15) P(3) 113.3(6) yes
C(16) C(15) P(3) 111.0(6) yes
H(17A1) C(17) H(17B1) 109(1) no
H(17A1) C(17) H(17C1) 109.5(8) no
H(17A1) C(17) C(15) 109.5(9) no
H(17B1) C(17) H(17C1) 109.4(9) no
H(17B1) C(17) C(15) 109.5(8) no
H(17C1) C(17) C(15) 109.4(9) no
H(16A1) C(16) H(16B1) 109.5(9) no
H(16A1) C(16) H(16C1) 109(1) no
H(16A1) C(16) C(15) 109.5(9) no
H(16B1) C(16) H(16C1) 109(1) no
H(16B1) C(16) C(15) 109.6(9) no
H(16C1) C(16) C(15) 109.5(8) no
H(26A1) C(26) H(26B1) 109(1) no
H(26A1) C(26) H(26C1) 109(1) no
H(26A1) C(26) C(24) 109(1) no
H(26B1) C(26) H(26C1) 109(1) no
H(26B1) C(26) C(24) 109.5(9) no
H(26C1) C(26) C(24) 109(1) no
H(24A1) C(24) C(25) 108.4(9) no
H(24A1) C(24) P(4) 108.3(6) no
H(24A1) C(24) C(26) 108(1) no
C(25) C(24) P(4) 109.4(7) yes
C(25) C(24) C(26) 110.4(8) yes
P(4) C(24) C(26) 111.9(7) yes
H(25A1) C(25) H(25B1) 109.4(9) no
H(25A1) C(25) H(25C1) 109(1) no
H(25A1) C(25) C(24) 109(1) no
H(25B1) C(25) H(25C1) 109(1) no
H(25B1) C(25) C(24) 109(1) no
H(25C1) C(25) C(24) 109.6(9) no
H(21A1) C(21) C(23) 107.3(9) no
H(21A1) C(21) C(22) 107(1) no
H(21A1) C(21) P(4) 107.3(8) no
C(23) C(21) C(22) 110.7(9) yes
C(23) C(21) P(4) 114.0(8) yes
C(22) C(21) P(4) 109.8(8) yes
H(23A1) C(23) H(23B1) 109(1) no
H(23A1) C(23) H(23C1) 109(1) no
H(23A1) C(23) C(21) 109(1) no
H(23B1) C(23) H(23C1) 109(1) no
H(23B1) C(23) C(21) 109.6(9) no
H(23C1) C(23) C(21) 109(1) no
H(22A1) C(22) H(22B1) 109(1) no
H(22A1) C(22) H(22C1) 109(1) no
H(22A1) C(22) C(21) 109(1) no
H(22B1) C(22) H(22C1) 109(1) no
H(22B1) C(22) C(21) 109(1) no
H(22C1) C(22) C(21) 109.5(9) no
H(14A1) C(14) H(14B1) 109.5(8) no
H(14A1) C(14) H(14C1) 109.5(7) no
H(14A1) C(14) P(3) 109.4(7) no
H(14B1) C(14) H(14C1) 109.6(8) no
H(14B1) C(14) P(3) 109.5(5) no
H(14C1) C(14) P(3) 109.4(6) no
H(1A1) C(1) C(3) 107.3(9) no
H(1A1) C(1) C(2) 107(1) no
H(1A1) C(1) P(1) 107.3(6) no
C(3) C(1) C(2) 111.0(8) yes
C(3) C(1) P(1) 110.6(7) yes
C(2) C(1) P(1) 113.0(8) yes
H(3A1) C(3) H(3B1) 109(1) no
H(3A1) C(3) H(3C1) 109.5(8) no
H(3A1) C(3) C(1) 109.5(9) no
H(3B1) C(3) H(3C1) 109(1) no
H(3B1) C(3) C(1) 109.6(8) no
H(3C1) C(3) C(1) 109.4(9) no
H(2A1) C(2) H(2B1) 109(1) no
H(2A1) C(2) H(2C1) 109(1) no
H(2A1) C(2) C(1) 109(1) no
H(2B1) C(2) H(2C1) 109(1) no
H(2B1) C(2) C(1) 109(1) no
H(2C1) C(2) C(1) 109.5(9) no

loop_
_geom_bond_atom_site_label_1
_geom_bond_atom_site_label_2
_geom_bond_distance
_geom_bond_publ_flag
Br(1) Ni(2) 2.357(1) yes
Ni(2) Ni(1) 2.515(1) yes
Ni(2) P(2) 2.174(2) yes
Ni(2) P(4) 2.112(3) yes
Ni(1) P(1) 2.210(2) yes
Ni(1) P(3) 2.231(2) yes
Ni(1) P(4) 2.158(3) yes
P(1) C(7) 1.87(1) yes
P(1) C(4) 1.870(9) yes
P(1) C(1) 1.858(9) yes
P(3) C(18) 1.847(8) yes
P(3) C(15) 1.871(8) yes
P(3) C(14) 1.847(8) yes
P(2) C(11) 1.85(1) yes
P(2) C(8) 1.870(8) yes
P(2) C(7) 1.85(1) yes
P(4) C(24) 1.887(9) yes
P(4) C(21) 1.88(1) yes
C(11) H(11A1) 1.00(1) no
C(11) C(13) 1.53(1) yes
C(11) C(12) 1.55(1) yes
C(13) H(13A1) 0.98(1) no
C(13) H(13B1) 0.98(1) no
C(13) H(13C1) 0.98(1) no
C(12) H(12A1) 0.98(1) no
C(12) H(12B1) 0.980(9) no
C(12) H(12C1) 0.98(1) no
C(8) H(8A1) 1.000(9) no
C(8) C(10) 1.54(1) yes
C(8) C(9) 1.55(1) yes
C(10) H(10A1) 0.980(9) no
C(10) H(10B1) 0.98(1) no
C(10) H(10C1) 0.98(1) no
C(9) H(9A1) 0.979(8) no
C(9) H(9B1) 0.981(8) no
C(9) H(9C1) 0.980(9) no
C(7) H(7A1) 0.989(9) no
C(7) H(7B1) 0.990(8) no
C(4) H(4A1) 0.999(9) no
C(4) C(6) 1.52(1) yes
C(4) C(5) 1.53(1) yes
C(6) H(6A1) 0.98(1) no
C(6) H(6B1) 0.980(9) no
C(6) H(6C1) 0.98(1) no
C(5) H(5A1) 0.980(9) no
C(5) H(5B1) 0.979(9) no
C(5) H(5C1) 0.979(9) no
C(18) H(18A1) 1.000(8) no
C(18) C(20) 1.55(1) yes
C(18) C(19) 1.53(1) yes
C(20) H(20A1) 0.978(9) no
C(20) H(20B1) 0.980(8) no
C(20) H(20C1) 0.980(9) no
C(19) H(19A1) 0.981(8) no
C(19) H(19B1) 0.979(8) no
C(19) H(19C1) 0.979(8) no
C(15) H(15A1) 0.999(9) no
C(15) C(17) 1.51(1) yes
C(15) C(16) 1.51(1) yes
C(17) H(17A1) 0.979(9) no
C(17) H(17B1) 0.980(9) no
C(17) H(17C1) 0.98(1) no
C(16) H(16A1) 0.98(1) no
C(16) H(16B1) 0.98(1) no
C(16) H(16C1) 0.98(1) no
C(26) H(26A1) 0.98(1) no
C(26) H(26B1) 0.98(1) no
C(26) H(26C1) 0.98(1) no
C(26) C(24) 1.52(1) yes
C(24) H(24A1) 1.00(1) no
C(24) C(25) 1.51(2) yes
C(25) H(25A1) 0.98(1) no
C(25) H(25B1) 0.98(1) no
C(25) H(25C1) 0.98(1) no
C(21) H(21A1) 1.00(1) no
C(21) C(23) 1.55(2) yes
C(21) C(22) 1.46(1) yes
C(23) H(23A1) 0.98(1) no
C(23) H(23B1) 0.98(1) no
C(23) H(23C1) 0.98(1) no
C(22) H(22A1) 0.98(1) no
C(22) H(22B1) 0.98(1) no
C(22) H(22C1) 0.98(1) no
C(14) H(14A1) 0.980(8) no
C(14) H(14B1) 0.980(8) no
C(14) H(14C1) 0.979(7) no
C(1) H(1A1) 1.00(1) no
C(1) C(3) 1.53(1) yes
C(1) C(2) 1.49(1) yes
C(3) H(3A1) 0.979(9) no
C(3) H(3B1) 0.98(1) no
C(3) H(3C1) 0.98(1) no
C(2) H(2A1) 0.98(1) no
C(2) H(2B1) 0.98(1) no
C(2) H(2C1) 0.98(1) no

loop_
_geom_contact_atom_site_label_1
_geom_contact_atom_site_label_2
_geom_contact_distance
_geom_contact_publ_flag
_geom_contact_site_symmetry_2
Br(1) Ni(2) 2.357(1) yes 55501
Br(1) P(2) 3.474(2) yes 55501
Br(1) P(4) 3.574(3) yes 55501
Br(1) H(11A1) 3.2144(9) no 55501
Br(1) H(13C1) 3.2736(9) no 55501
Br(1) H(12A1) 3.4872(9) no 55503
Br(1) H(10C1) 3.3746(8) no 55501
Br(1) H(5A1) 3.3265(9) no 65501
Br(1) H(19B1) 3.2076(9) no 65501
Br(1) H(26C1) 3.0710(9) no 55501
Br(1) H(21A1) 3.4644(9) no 55501
Br(1) H(22C1) 3.4204(8) no 55501
Br(1) H(14C1) 3.0871(8) no 65501
Ni(2) Br(1) 2.357(1) yes 55501
Ni(2) Ni(1) 2.515(1) yes 55501
Ni(2) P(1) 3.310(3) yes 55501
Ni(2) C(11) 3.49(1) yes 55501
Ni(2) H(11A1) 3.587(1) no 55501
Ni(2) H(13C1) 3.305(1) no 55501
Ni(2) C(8) 3.394(8) yes 55501
Ni(2) H(10C1) 3.366(1) no 55501
Ni(2) H(9B1) 3.1881(9) no 55501
Ni(2) C(7) 3.346(9) yes 55501
Ni(2) H(26C1) 3.590(1) no 55501
Ni(2) C(24) 3.45(1) yes 55501
Ni(2) H(25B1) 3.3088(9) no 55501
Ni(2) C(21) 3.29(1) yes 55501
Ni(2) H(21A1) 3.474(1) no 55501
Ni(2) C(22) 3.43(1) yes 55501
Ni(2) H(22C1) 2.822(1) no 55501
Ni(2) H(2B1) 2.889(1) no 55501
Ni(2) H(2C1) 3.593(1) no 55501
Ni(1) Ni(2) 2.515(1) yes 55501
Ni(1) P(3) 2.231(2) yes 55501
Ni(1) P(2) 3.567(3) yes 55501
Ni(1) H(9B1) 3.3560(9) no 55501
Ni(1) H(9C1) 3.5135(9) no 55501
Ni(1) C(7) 3.514(9) yes 55501
Ni(1) C(4) 3.568(9) yes 55501
Ni(1) H(5C1) 3.3708(9) no 55501
Ni(1) C(18) 3.298(8) yes 55501
Ni(1) H(18A1) 3.366(1) no 55501
Ni(1) C(19) 3.533(7) yes 55501
Ni(1) H(19C1) 2.9059(9) no 55501
Ni(1) C(15) 3.585(9) yes 55501
Ni(1) H(16B1) 3.5690(9) no 55501
Ni(1) C(24) 3.535(9) yes 55501
Ni(1) H(25C1) 3.1580(8) no 55501
Ni(1) C(14) 3.560(8) yes 55501
Ni(1) C(1) 3.32(1) yes 55501
Ni(1) H(3C1) 3.0514(9) no 55501
Ni(1) H(2B1) 3.190(1) no 55501
P(1) Ni(2) 3.310(3) yes 55501
P(1) P(2) 3.021(3) yes 55501
P(1) H(9C1) 3.257(2) no 55501
P(1) C(7) 1.87(1) yes 55501
P(1) H(7A1) 2.393(2) no 55501
P(1) H(7B1) 2.393(2) no 55501
P(1) C(4) 1.870(9) yes 55501
P(1) H(4A1) 2.357(2) no 55501
P(1) C(6) 2.89(1) yes 55501
P(1) H(6B1) 3.052(2) no 55501
P(1) H(6C1) 3.037(2) no 55501
P(1) C(5) 2.787(8) yes 55501
P(1) H(5B1) 3.088(2) no 55501
P(1) H(5C1) 2.770(2) no 55501
P(1) C(1) 1.858(9) yes 55501
P(1) H(1A1) 2.357(2) no 55501
P(1) C(3) 2.792(9) yes 55501
P(1) H(3B1) 2.964(2) no 55501
P(1) H(3C1) 2.894(2) no 55501
P(1) C(2) 2.80(1) yes 55501
P(1) H(2B1) 2.875(2) no 55501
P(1) H(2C1) 3.019(2) no 55501
P(3) Ni(1) 2.231(2) yes 55501
P(3) P(4) 3.589(3) yes 55501
P(3) H(5C1) 3.464(2) no 55501
P(3) C(18) 1.847(8) yes 55501
P(3) H(18A1) 2.340(2) no 55501
P(3) C(20) 2.884(9) yes 55501
P(3) H(20B1) 3.027(2) no 55501
P(3) H(20C1) 3.066(2) no 55501
P(3) C(19) 2.783(7) yes 55501
P(3) H(19B1) 3.025(2) no 55501
P(3) H(19C1) 2.829(2) no 55501
P(3) C(15) 1.871(8) yes 55501
P(3) H(15A1) 2.366(2) no 55501
P(3) C(17) 2.83(1) yes 55501
P(3) H(17B1) 2.989(2) no 55501
P(3) H(17C1) 2.968(2) no 55501
P(3) C(16) 2.796(9) yes 55501
P(3) H(16B1) 3.005(2) no 55501
P(3) H(16C1) 2.863(2) no 55501
P(3) C(14) 1.847(8) yes 55501
P(3) H(14A1) 2.361(2) no 55501
P(3) H(14B1) 2.362(2) no 55501
P(3) H(14C1) 2.361(2) no 55501
P(3) H(3C1) 3.570(2) no 55501
P(2) Br(1) 3.474(2) yes 55501
P(2) Br(1) 3.576(3) yes 55505
P(2) Ni(2) 3.576(3) yes 55505
P(2) Ni(1) 3.567(3) yes 55501
P(2) Ni(1) 3.576(3) yes 55505
P(2) P(1) 3.021(3) yes 55501
P(2) P(1) 3.576(3) yes 55505
P(2) P(3) 3.576(3) yes 55505
P(2) P(2) 3.576(3) yes 55505
P(2) P(4) 3.576(3) yes 55505
P(2) C(11) 1.85(1) yes 55501
P(2) C(11) 3.58(1) yes 55505
P(2) H(11A1) 2.340(2) no 55501
P(2) H(11A1) 3.576(2) no 55505
P(2) C(13) 2.77(1) yes 55501
P(2) C(13) 3.58(1) yes 55505
P(2) H(13A1) 3.576(2) no 55505
P(2) H(13B1) 2.985(2) no 55501
P(2) H(13B1) 3.576(2) no 55505
P(2) H(13C1) 2.834(2) no 55501
P(2) H(13C1) 3.576(2) no 55505
P(2) C(12) 2.87(1) yes 55501
P(2) C(12) 3.58(1) yes 55505
P(2) H(12A1) 3.576(2) no 55505
P(2) H(12B1) 3.008(2) no 55501
P(2) H(12B1) 3.576(2) no 55505
P(2) H(12C1) 3.051(2) no 55501
P(2) H(12C1) 3.576(2) no 55505
P(2) C(8) 1.870(8) yes 55501
P(2) C(8) 3.58(1) yes 55505
P(2) H(8A1) 2.381(2) no 55501
P(2) H(8A1) 3.576(2) no 55505
P(2) C(10) 2.81(1) yes 55501
P(2) C(10) 3.58(1) yes 55505
P(2) H(10A1) 3.576(2) no 55505
P(2) H(10B1) 2.983(2) no 55501
P(2) H(10B1) 3.576(2) no 55505
P(2) H(10C1) 2.917(2) no 55501
P(2) H(10C1) 3.576(2) no 55505
P(2) C(9) 2.816(8) yes 55501
P(2) C(9) 3.576(9) yes 55505
P(2) H(9A1) 3.576(2) no 55505
P(2) H(9B1) 2.970(2) no 55501
P(2) H(9B1) 3.576(2) no 55505
P(2) H(9C1) 2.935(2) no 55501
P(2) H(9C1) 3.576(2) no 55505
P(2) C(7) 1.85(1) yes 55501
P(2) C(7) 3.58(1) yes 55505
P(2) H(7A1) 2.374(2) no 55501
P(2) H(7A1) 3.576(2) no 55505
P(2) H(7B1) 2.374(2) no 55501
P(2) H(7B1) 3.576(2) no 55505
P(2) C(4) 3.58(1) yes 55505
P(2) H(4A1) 3.576(2) no 55505
P(2) C(6) 3.58(1) yes 55505
P(2) H(6A1) 3.576(2) no 55505
P(2) H(6B1) 3.576(2) no 55505
P(2) H(6C1) 3.576(2) no 55505
P(2) C(5) 3.58(1) yes 55505
P(2) H(5A1) 3.576(2) no 55505
P(2) H(5B1) 3.576(2) no 55505
P(2) H(5C1) 3.576(2) no 55505
P(2) C(18) 3.576(9) yes 55505
P(2) H(18A1) 3.576(2) no 55505
P(2) C(20) 3.58(1) yes 55505
P(2) H(20A1) 3.576(2) no 55505
P(2) H(20B1) 3.576(2) no 55505
P(2) H(20C1) 3.576(2) no 55505
P(2) C(19) 3.576(9) yes 55505
P(2) H(19A1) 3.576(2) no 55505
P(2) H(19B1) 3.576(2) no 55505
P(2) H(19C1) 3.576(2) no 55505
P(2) C(15) 3.576(9) yes 55505
P(2) H(15A1) 3.576(2) no 55505
P(2) C(17) 3.58(1) yes 55505
P(2) H(17A1) 3.576(2) no 55505
P(2) H(17B1) 3.576(2) no 55505
P(2) H(17C1) 3.576(2) no 55505
P(2) C(16) 3.58(1) yes 55505
P(2) H(16A1) 3.576(2) no 55505
P(2) H(16B1) 3.576(2) no 55505
P(2) H(16C1) 3.576(2) no 55505
P(2) C(26) 3.58(1) yes 55505
P(2) H(26A1) 3.576(2) no 55505
P(2) H(26B1) 3.576(2) no 55505
P(2) H(26C1) 3.576(2) no 55505
P(2) C(24) 3.58(1) yes 55505
P(2) H(24A1) 3.576(2) no 55505
P(2) C(25) 3.58(1) yes 55505
P(2) H(25A1) 3.576(2) no 55505
P(2) H(25B1) 3.576(2) no 55505
P(2) H(25C1) 3.576(2) no 55505
P(2) C(21) 3.58(1) yes 55505
P(2) H(21A1) 3.576(2) no 55505
P(2) C(23) 3.58(1) yes 55505
P(2) H(23A1) 3.576(2) no 55505
P(2) H(23B1) 3.576(2) no 55505
P(2) H(23C1) 3.576(2) no 55505
P(2) C(22) 3.58(1) yes 55505
P(2) H(22A1) 3.576(2) no 55505
P(2) H(22B1) 3.576(2) no 55505
P(2) H(22C1) 3.576(2) no 55505
P(2) C(14) 3.576(9) yes 55505
P(2) H(14A1) 3.576(2) no 55505
P(2) H(14B1) 3.576(2) no 55505
P(2) H(14C1) 3.576(2) no 55505
P(2) C(1) 3.58(1) yes 55505
P(2) H(1A1) 3.576(2) no 55505
P(2) C(3) 3.58(1) yes 55505
P(2) H(3A1) 3.576(2) no 55505
P(2) H(3B1) 3.576(2) no 55505
P(2) H(3C1) 3.576(2) no 55505
P(2) C(2) 3.58(1) yes 55505
P(2) H(2A1) 3.576(2) no 55505
P(2) H(2B1) 3.576(2) no 55505
P(2) H(2C1) 3.344(2) no 55501
P(2) H(2C1) 3.576(2) no 55505
P(4) Br(1) 3.574(3) yes 55501
P(4) P(3) 3.589(3) yes 55501
P(4) H(17C1) 3.127(2) no 55501
P(4) C(26) 2.83(1) yes 55501
P(4) H(26B1) 2.975(2) no 55501
P(4) H(26C1) 2.960(2) no 55501
P(4) C(24) 1.887(9) yes 55501
P(4) H(24A1) 2.397(2) no 55501
P(4) C(25) 2.78(1) yes 55501
P(4) H(25B1) 2.975(2) no 55501
P(4) H(25C1) 2.848(2) no 55501
P(4) C(21) 1.88(1) yes 55501
P(4) H(21A1) 2.376(2) no 55501
P(4) C(23) 2.88(1) yes 55501
P(4) H(23B1) 2.960(2) no 55501
P(4) H(23C1) 3.108(2) no 55501
P(4) C(22) 2.74(1) yes 55501
P(4) H(22B1) 2.954(2) no 55501
P(4) H(22C1) 2.790(2) no 55501
C(11) Br(1) 2.15(1) yes 55505
C(11) Ni(2) 3.49(1) yes 55501
C(11) Ni(2) 2.15(1) yes 55505
C(11) Ni(1) 2.15(1) yes 55505
C(11) P(1) 2.15(1) yes 55505
C(11) P(3) 2.15(1) yes 55505
C(11) P(2) 1.85(1) yes 55501
C(11) P(2) 2.15(1) yes 55505
C(11) P(4) 2.15(1) yes 55505
C(11) C(11) 2.15(2) yes 55505
C(11) H(11A1) 3.47(1) no 55503
C(11) H(11A1) 2.15(1) no 55505
C(11) C(13) 2.15(2) yes 55505
C(11) H(13A1) 2.069(9) no 55501
C(11) H(13A1) 2.15(1) no 55505
C(11) H(13B1) 2.07(1) no 55501
C(11) H(13B1) 2.15(1) no 55505
C(11) H(13C1) 2.071(9) no 55501
C(11) H(13C1) 2.15(1) no 55505
C(11) C(12) 1.55(1) yes 55501
C(11) C(12) 2.15(2) yes 55505
C(11) H(12A1) 2.09(1) no 55501
C(11) H(12A1) 2.15(1) no 55505
C(11) H(12B1) 2.090(9) no 55501
C(11) H(12B1) 2.15(1) no 55505
C(11) H(12C1) 2.089(9) no 55501
C(11) H(12C1) 2.15(1) no 55505
C(11) C(8) 2.87(1) yes 55501
C(11) C(8) 2.15(1) yes 55505
C(11) H(8A1) 2.968(9) no 55501
C(11) H(8A1) 2.15(1) no 55505
C(11) C(10) 3.24(1) yes 55501
C(11) C(10) 2.15(1) yes 55505
C(11) H(10A1) 2.15(1) no 55505
C(11) H(10B1) 2.81(1) no 55501
C(11) H(10B1) 3.41(1) no 55503
C(11) H(10B1) 2.15(1) no 55505
C(11) H(10C1) 3.522(9) no 55501
C(11) H(10C1) 2.15(1) no 55505
C(11) C(9) 2.15(1) yes 55505
C(11) H(9A1) 2.15(1) no 55505
C(11) H(9B1) 2.15(1) no 55505
C(11) H(9C1) 2.15(1) no 55505
C(11) C(7) 2.94(1) yes 55501
C(11) C(7) 2.15(1) yes 55505
C(11) H(7A1) 2.87(1) no 55501
C(11) H(7A1) 2.15(1) no 55505
C(11) H(7B1) 3.39(1) no 55501
C(11) H(7B1) 2.15(1) no 55505
C(11) C(4) 2.15(1) yes 55505
C(11) H(4A1) 2.15(1) no 55505
C(11) C(6) 2.15(2) yes 55505
C(11) H(6A1) 2.15(1) no 55505
C(11) H(6B1) 2.15(1) no 55505
C(11) H(6C1) 2.15(1) no 55505
C(11) C(5) 2.15(1) yes 55505
C(11) H(5A1) 2.15(1) no 55505
C(11) H(5B1) 2.15(1) no 55505
C(11) H(5C1) 2.15(1) no 55505
C(11) C(18) 2.15(1) yes 55505
C(11) H(18A1) 2.15(1) no 55505
C(11) C(20) 2.15(1) yes 55505
C(11) H(20A1) 2.15(1) no 55505
C(11) H(20B1) 2.15(1) no 55505
C(11) H(20C1) 2.15(1) no 55505
C(11) C(19) 2.15(1) yes 55505
C(11) H(19A1) 2.15(1) no 55505
C(11) H(19B1) 2.15(1) no 55505
C(11) H(19C1) 2.15(1) no 55505
C(11) C(15) 2.15(1) yes 55505
C(11) H(15A1) 2.15(1) no 55505
C(11) C(17) 2.15(1) yes 55505
C(11) H(17A1) 2.15(1) no 55505
C(11) H(17B1) 2.15(1) no 55505
C(11) H(17C1) 2.15(1) no 55505
C(11) C(16) 2.15(2) yes 55505
C(11) H(16A1) 2.15(1) no 55505
C(11) H(16B1) 2.15(1) no 55505
C(11) H(16C1) 2.15(1) no 55505
C(11) C(26) 2.15(2) yes 55505
C(11) H(26A1) 2.15(1) no 55505
C(11) H(26B1) 2.15(1) no 55505
C(11) H(26C1) 2.15(1) no 55505
C(11) C(24) 2.15(2) yes 55505
C(11) H(24A1) 2.15(1) no 55505
C(11) C(25) 2.15(2) yes 55505
C(11) H(25A1) 2.15(1) no 55505
C(11) H(25B1) 2.15(1) no 55505
C(11) H(25C1) 2.15(1) no 55505
C(11) C(21) 2.15(2) yes 55505
C(11) H(21A1) 2.15(1) no 55505
C(11) C(23) 2.15(2) yes 55505
C(11) H(23A1) 2.15(1) no 55505
C(11) H(23B1) 2.15(1) no 55505
C(11) H(23C1) 2.15(1) no 55505
C(11) C(22) 2.15(2) yes 55505
C(11) H(22A1) 2.15(1) no 55505
C(11) H(22B1) 2.15(1) no 55505
C(11) H(22C1) 2.15(1) no 55505
C(11) C(14) 2.15(1) yes 55505
C(11) H(14A1) 2.15(1) no 55505
C(11) H(14B1) 2.15(1) no 55505
C(11) H(14C1) 2.15(1) no 55505
C(11) C(1) 2.15(1) yes 55505
C(11) H(1A1) 2.15(1) no 55505
C(11) C(3) 2.15(1) yes 55505
C(11) H(3A1) 2.15(1) no 55505
C(11) H(3B1) 2.15(1) no 55505
C(11) H(3C1) 2.15(1) no 55505
C(11) C(2) 2.15(2) yes 55505
C(11) H(2A1) 2.15(1) no 55505
C(11) H(2B1) 2.15(1) no 55505
C(11) H(2C1) 2.15(1) no 55505
H(11A1) Br(1) 3.2144(9) no 55501
H(11A1) Ni(2) 3.587(1) no 55501
H(11A1) P(1) 1.387(2) no 55505
H(11A1) P(3) 1.387(2) no 55505
H(11A1) P(2) 2.340(2) no 55501
H(11A1) P(2) 1.387(2) no 55505
H(11A1) P(4) 1.387(2) no 55505
H(11A1) C(11) 3.47(1) no 55503
H(11A1) C(11) 1.39(1) no 55505
H(11A1) C(13) 2.05(1) no 55501
H(11A1) C(13) 1.39(1) no 55505
H(11A1) C(12) 2.068(9) no 55501
H(11A1) C(12) 3.23(1) no 55503
H(11A1) C(12) 1.39(1) no 55505
H(11A1) C(8) 3.052(8) no 55501
H(11A1) C(8) 1.387(9) no 55505
H(11A1) C(10) 2.92(1) no 55501
H(11A1) C(10) 1.39(1) no 55505
H(11A1) C(9) 1.387(9) no 55505
H(11A1) C(7) 1.387(9) no 55505
H(11A1) C(4) 1.387(9) no 55505
H(11A1) C(6) 1.39(1) no 55505
H(11A1) C(5) 1.387(9) no 55505
H(11A1) C(18) 1.387(8) no 55505
H(11A1) C(20) 1.387(9) no 55505
H(11A1) C(19) 1.387(8) no 55505
H(11A1) C(15) 1.387(8) no 55505
H(11A1) C(17) 1.39(1) no 55505
H(11A1) C(16) 1.39(1) no 55505
H(11A1) C(26) 1.39(1) no 55505
H(11A1) C(24) 1.39(1) no 55505
H(11A1) C(25) 1.39(1) no 55505
H(11A1) C(21) 1.39(1) no 55505
H(11A1) C(23) 1.39(1) no 55505
H(11A1) C(22) 1.39(1) no 55505
H(11A1) C(14) 1.387(8) no 55505
H(11A1) C(1) 1.39(1) no 55505
H(11A1) C(3) 1.39(1) no 55505
H(11A1) C(2) 1.39(1) no 55505
C(13) Br(1) 3.07(1) yes 55505
C(13) Ni(2) 3.07(1) yes 55505
C(13) Ni(1) 3.07(1) yes 55505
C(13) P(1) 3.07(1) yes 55505
C(13) P(3) 3.07(1) yes 55505
C(13) P(2) 2.77(1) yes 55501
C(13) P(2) 3.07(1) yes 55505
C(13) P(4) 3.07(1) yes 55505
C(13) C(11) 3.07(1) yes 55505
C(13) H(11A1) 2.05(1) no 55501
C(13) H(11A1) 3.07(1) no 55505
C(13) C(13) 3.07(1) yes 55505
C(13) H(13A1) 3.07(1) no 55505
C(13) H(13B1) 3.07(1) no 55505
C(13) H(13C1) 3.07(1) no 55505
C(13) C(12) 2.54(1) yes 55501
C(13) C(12) 3.07(1) yes 55505
C(13) H(12A1) 2.71(1) no 55501
C(13) H(12A1) 3.07(1) no 55505
C(13) H(12B1) 3.381(9) no 55501
C(13) H(12B1) 3.07(1) no 55505
C(13) H(12C1) 2.766(9) no 55501
C(13) H(12C1) 3.07(1) no 55505
C(13) C(8) 3.07(1) yes 55505
C(13) H(8A1) 3.07(1) no 55505
C(13) C(10) 3.07(1) yes 55505
C(13) H(10A1) 3.07(1) no 55505
C(13) H(10B1) 3.33(1) no 55503
C(13) H(10B1) 3.07(1) no 55505
C(13) H(10C1) 3.07(1) no 55505
C(13) C(9) 3.07(1) yes 55505
C(13) H(9A1) 3.07(1) no 55505
C(13) H(9B1) 3.07(1) no 55505
C(13) H(9C1) 3.07(1) no 55505
C(13) C(7) 3.41(1) yes 55501
C(13) C(7) 3.07(1) yes 55505
C(13) H(7A1) 2.97(1) no 55501
C(13) H(7A1) 3.07(1) no 55505
C(13) H(7B1) 3.07(1) no 55505
C(13) C(4) 3.07(1) yes 55505
C(13) H(4A1) 3.07(1) no 55505
C(13) C(6) 3.07(1) yes 55505
C(13) H(6A1) 3.07(1) no 55505
C(13) H(6B1) 3.07(1) no 55505
C(13) H(6C1) 3.07(1) no 55505
C(13) C(5) 3.07(1) yes 55505
C(13) H(5A1) 3.58(1) no 65501
C(13) H(5A1) 3.07(1) no 55505
C(13) H(5B1) 3.07(1) no 55505
C(13) H(5C1) 3.07(1) no 55505
C(13) C(18) 3.07(1) yes 55505
C(13) H(18A1) 3.07(1) no 55505
C(13) C(20) 3.07(1) yes 55505
C(13) H(20A1) 3.07(1) no 55505
C(13) H(20B1) 3.07(1) no 55505
C(13) H(20C1) 3.07(1) no 55505
C(13) C(19) 3.07(1) yes 55505
C(13) H(19A1) 3.07(1) no 55505
C(13) H(19B1) 3.07(1) no 55505
C(13) H(19C1) 3.07(1) no 55505
C(13) C(15) 3.07(1) yes 55505
C(13) H(15A1) 3.07(1) no 55505
C(13) C(17) 3.07(1) yes 55505
C(13) H(17A1) 3.07(1) no 55505
C(13) H(17B1) 3.07(1) no 55505
C(13) H(17C1) 3.07(1) no 55505
C(13) C(16) 3.07(1) yes 55505
C(13) H(16A1) 3.07(1) no 55505
C(13) H(16B1) 3.07(1) no 55505
C(13) H(16C1) 3.07(1) no 55505
C(13) C(26) 3.07(2) yes 55505
C(13) H(26A1) 3.07(1) no 55505
C(13) H(26B1) 3.07(1) no 55505
C(13) H(26C1) 3.07(1) no 55505
C(13) C(24) 3.07(1) yes 55505
C(13) H(24A1) 3.07(1) no 55505
C(13) C(25) 3.07(2) yes 55505
C(13) H(25A1) 3.07(1) no 55505
C(13) H(25B1) 3.07(1) no 55505
C(13) H(25C1) 3.07(1) no 55505
C(13) C(21) 3.07(2) yes 55505
C(13) H(21A1) 3.07(1) no 55505
C(13) C(23) 3.07(2) yes 55505
C(13) H(23A1) 3.10(1) no 54502
C(13) H(23A1) 3.07(1) no 55505
C(13) H(23B1) 3.07(1) no 55505
C(13) H(23C1) 3.07(1) no 55505
C(13) C(22) 3.07(2) yes 55505
C(13) H(22A1) 3.07(1) no 55505
C(13) H(22B1) 3.07(1) no 55505
C(13) H(22C1) 3.07(1) no 55505
C(13) C(14) 3.07(1) yes 55505
C(13) H(14A1) 3.07(1) no 55505
C(13) H(14B1) 3.07(1) no 55505
C(13) H(14C1) 3.07(1) no 55505
C(13) C(1) 3.07(1) yes 55505
C(13) H(1A1) 3.07(1) no 55505
C(13) C(3) 3.07(1) yes 55505
C(13) H(3A1) 3.07(1) no 55505
C(13) H(3B1) 3.07(1) no 55505
C(13) H(3C1) 3.07(1) no 55505
C(13) C(2) 3.07(2) yes 55505
C(13) H(2A1) 3.07(1) no 55505
C(13) H(2B1) 3.07(1) no 55505
C(13) H(2C1) 2.77(1) no 55501
C(13) H(2C1) 3.07(1) no 55505
H(13A1) Br(1) 2.9310(9) no 55505
H(13A1) Ni(2) 2.931(1) no 55505
H(13A1) Ni(1) 2.9310(9) no 55505
H(13A1) P(1) 2.931(2) no 55505
H(13A1) P(3) 2.931(2) no 55505
H(13A1) P(2) 2.931(2) no 55505
H(13A1) P(4) 2.931(2) no 55505
H(13A1) C(11) 2.069(9) no 55501
H(13A1) C(11) 2.93(1) no 55505
H(13A1) C(13) 2.93(1) no 55505
H(13A1) C(12) 2.735(9) no 55501
H(13A1) C(12) 2.93(1) no 55505
H(13A1) C(8) 2.931(9) no 55505
H(13A1) C(10) 3.24(1) no 55503
H(13A1) C(10) 2.931(9) no 55505
H(13A1) C(9) 2.931(9) no 55505
H(13A1) C(7) 2.931(9) no 55505
H(13A1) C(4) 2.931(9) no 55505
H(13A1) C(6) 2.93(1) no 55505
H(13A1) C(5) 2.931(9) no 55505
H(13A1) C(18) 2.931(8) no 55505
H(13A1) C(20) 2.931(9) no 55505
H(13A1) C(19) 2.931(8) no 55505
H(13A1) C(15) 2.931(8) no 55505
H(13A1) C(17) 2.931(9) no 55505
H(13A1) C(16) 2.931(9) no 55505
H(13A1) C(26) 2.93(1) no 55505
H(13A1) C(24) 2.93(1) no 55505
H(13A1) C(25) 2.93(1) no 55505
H(13A1) C(21) 2.93(1) no 55505
H(13A1) C(23) 2.99(1) no 54502
H(13A1) C(23) 2.93(1) no 55505
H(13A1) C(22) 2.93(1) no 55505
H(13A1) C(14) 2.931(8) no 55505
H(13A1) C(1) 2.931(9) no 55505
H(13A1) C(3) 2.931(9) no 55505
H(13A1) C(2) 2.93(1) no 55505
H(13B1) P(2) 2.985(2) no 55501
H(13B1) C(11) 2.07(1) no 55501
H(13B1) C(12) 2.73(1) no 55501
H(13B1) C(7) 3.045(9) no 55501
H(13B1) C(2) 3.22(1) no 55501
H(13C1) Br(1) 3.2736(9) no 55501
H(13C1) Br(1) 3.5150(9) no 55505
H(13C1) Ni(2) 3.305(1) no 55501
H(13C1) Ni(2) 3.515(1) no 55505
H(13C1) Ni(1) 3.5150(9) no 55505
H(13C1) P(1) 3.515(2) no 55505
H(13C1) P(3) 3.515(2) no 55505
H(13C1) P(2) 2.834(2) no 55501
H(13C1) P(2) 3.515(2) no 55505
H(13C1) P(4) 3.515(2) no 55505
H(13C1) C(11) 2.071(9) no 55501
H(13C1) C(11) 3.51(1) no 55505
H(13C1) C(13) 3.51(1) no 55505
H(13C1) C(12) 3.386(9) no 55501
H(13C1) C(12) 3.51(1) no 55505
H(13C1) C(8) 3.515(9) no 55505
H(13C1) C(10) 3.515(9) no 55505
H(13C1) C(9) 3.515(9) no 55505
H(13C1) C(7) 3.515(9) no 55505
H(13C1) C(4) 3.515(9) no 55505
H(13C1) C(6) 3.51(1) no 55505
H(13C1) C(5) 3.515(9) no 55505
H(13C1) C(18) 3.515(7) no 55505
H(13C1) C(20) 3.515(9) no 55505
H(13C1) C(19) 3.515(7) no 55505
H(13C1) C(15) 3.515(7) no 55505
H(13C1) C(17) 3.515(9) no 55505
H(13C1) C(16) 3.515(9) no 55505
H(13C1) C(26) 3.51(1) no 55505
H(13C1) C(24) 3.51(1) no 55505
H(13C1) C(25) 3.51(1) no 55505
H(13C1) C(21) 3.51(1) no 55505
H(13C1) C(23) 3.51(1) no 55505
H(13C1) C(22) 3.51(1) no 55505
H(13C1) C(14) 3.515(7) no 55505
H(13C1) C(1) 3.515(9) no 55505
H(13C1) C(3) 3.515(9) no 55505
H(13C1) C(2) 3.25(1) no 55501
H(13C1) C(2) 3.51(1) no 55505
C(12) Br(1) 2.33(1) yes 55505
C(12) Ni(2) 2.33(1) yes 55505
C(12) Ni(1) 2.33(1) yes 55505
C(12) P(1) 2.33(1) yes 55505
C(12) P(3) 2.33(1) yes 55505
C(12) P(2) 2.87(1) yes 55501
C(12) P(2) 2.33(1) yes 55505
C(12) P(4) 2.33(1) yes 55505
C(12) C(11) 1.55(1) yes 55501
C(12) C(11) 2.33(1) yes 55505
C(12) H(11A1) 2.068(9) no 55501
C(12) H(11A1) 3.23(1) no 55503
C(12) H(11A1) 2.33(1) no 55505
C(12) C(13) 2.54(1) yes 55501
C(12) C(13) 2.33(2) yes 55505
C(12) H(13A1) 2.735(9) no 55501
C(12) H(13A1) 2.33(1) no 55505
C(12) H(13B1) 2.73(1) no 55501
C(12) H(13B1) 2.33(1) no 55505
C(12) H(13C1) 3.386(9) no 55501
C(12) H(13C1) 2.33(1) no 55505
C(12) C(12) 2.33(2) yes 55505
C(12) H(12A1) 2.33(1) no 55505
C(12) H(12B1) 2.33(1) no 55505
C(12) H(12C1) 2.33(1) no 55505
C(12) C(8) 3.17(1) yes 55501
C(12) C(8) 2.33(1) yes 55505
C(12) H(8A1) 2.76(1) no 55501
C(12) H(8A1) 2.33(1) no 55505
C(12) C(10) 3.59(1) yes 55501
C(12) C(10) 2.33(1) yes 55505
C(12) H(10A1) 2.33(1) no 55505
C(12) H(10B1) 3.014(9) no 55501
C(12) H(10B1) 3.48(1) no 55503
C(12) H(10B1) 2.33(1) no 55505
C(12) H(10C1) 2.33(1) no 55505
C(12) C(9) 2.33(1) yes 55505
C(12) H(9A1) 2.33(1) no 55505
C(12) H(9B1) 2.33(1) no 55505
C(12) H(9C1) 2.33(1) no 55505
C(12) C(7) 3.39(1) yes 55501
C(12) C(7) 2.33(1) yes 55505
C(12) H(7A1) 3.19(1) no 55501
C(12) H(7A1) 2.33(1) no 55505
C(12) H(7B1) 3.44(1) no 55501
C(12) H(7B1) 2.33(1) no 55505
C(12) C(4) 2.33(1) yes 55505
C(12) H(4A1) 2.33(1) no 55505
C(12) C(6) 2.33(2) yes 55505
C(12) H(6A1) 2.33(1) no 55505
C(12) H(6B1) 2.33(1) no 55505
C(12) H(6C1) 2.33(1) no 55505
C(12) C(5) 2.33(1) yes 55505
C(12) H(5A1) 2.33(1) no 55505
C(12) H(5B1) 3.456(9) no 45503
C(12) H(5B1) 2.33(1) no 55505
C(12) H(5C1) 2.33(1) no 55505
C(12) C(18) 2.33(1) yes 55505
C(12) H(18A1) 2.33(1) no 55505
C(12) C(20) 2.33(1) yes 55505
C(12) H(20A1) 2.33(1) no 55505
C(12) H(20B1) 2.33(1) no 55505
C(12) H(20C1) 2.33(1) no 55505
C(12) C(19) 2.33(1) yes 55505
C(12) H(19A1) 2.33(1) no 55505
C(12) H(19B1) 2.33(1) no 55505
C(12) H(19C1) 2.33(1) no 55505
C(12) C(15) 2.33(1) yes 55505
C(12) H(15A1) 2.33(1) no 55505
C(12) C(17) 2.33(1) yes 55505
C(12) H(17A1) 2.33(1) no 55505
C(12) H(17B1) 2.33(1) no 55505
C(12) H(17C1) 2.33(1) no 55505
C(12) C(16) 2.33(2) yes 55505
C(12) H(16A1) 2.33(1) no 55505
C(12) H(16B1) 2.33(1) no 55505
C(12) H(16C1) 2.33(1) no 55505
C(12) C(26) 2.33(2) yes 55505
C(12) H(26A1) 2.33(1) no 55505
C(12) H(26B1) 2.33(1) no 55505
C(12) H(26C1) 2.33(1) no 55505
C(12) C(24) 2.33(1) yes 55505
C(12) H(24A1) 2.33(1) no 55505
C(12) C(25) 2.33(2) yes 55505
C(12) H(25A1) 2.33(1) no 55505
C(12) H(25B1) 2.33(1) no 55505
C(12) H(25C1) 2.33(1) no 55505
C(12) C(21) 2.33(2) yes 55505
C(12) H(21A1) 2.33(1) no 55505
C(12) C(23) 2.33(2) yes 55505
C(12) H(23A1) 2.33(1) no 55505
C(12) H(23B1) 2.33(1) no 55505
C(12) H(23C1) 2.33(1) no 55505
C(12) C(22) 2.33(2) yes 55505
C(12) H(22A1) 2.33(1) no 55505
C(12) H(22B1) 2.33(1) no 55505
C(12) H(22C1) 2.33(1) no 55505
C(12) C(14) 2.33(1) yes 55505
C(12) H(14A1) 2.33(1) no 55505
C(12) H(14B1) 2.33(1) no 55505
C(12) H(14C1) 2.33(1) no 55505
C(12) C(1) 2.33(1) yes 55505
C(12) H(1A1) 2.33(1) no 55505
C(12) C(3) 2.33(1) yes 55505
C(12) H(3A1) 2.33(1) no 55505
C(12) H(3B1) 2.33(1) no 55505
C(12) H(3C1) 2.33(1) no 55505
C(12) C(2) 2.33(2) yes 55505
C(12) H(2A1) 2.33(1) no 55505
C(12) H(2B1) 2.33(1) no 55505
C(12) H(2C1) 2.33(1) no 55505
H(12A1) Br(1) 3.4872(9) no 55503
H(12A1) Br(1) 2.1760(9) no 55505
H(12A1) Ni(2) 2.176(1) no 55505
H(12A1) Ni(1) 2.176(1) no 55505
H(12A1) P(1) 2.176(2) no 55505
H(12A1) P(3) 2.176(2) no 55505
H(12A1) P(2) 2.176(2) no 55505
H(12A1) P(4) 2.176(2) no 55505
H(12A1) C(11) 2.09(1) no 55501
H(12A1) C(11) 2.176(9) no 55505
H(12A1) C(13) 2.71(1) no 55501
H(12A1) C(13) 2.18(1) no 55505
H(12A1) C(12) 2.18(1) no 55505
H(12A1) C(8) 2.176(9) no 55505
H(12A1) C(10) 3.42(1) no 55503
H(12A1) C(10) 2.18(1) no 55505
H(12A1) C(9) 2.176(9) no 55505
H(12A1) C(7) 2.176(9) no 55505
H(12A1) C(4) 2.176(9) no 55505
H(12A1) C(6) 2.18(1) no 55505
H(12A1) C(5) 2.176(9) no 55505
H(12A1) C(18) 2.176(9) no 55505
H(12A1) C(20) 2.176(9) no 55505
H(12A1) C(19) 2.176(9) no 55505
H(12A1) C(15) 2.176(9) no 55505
H(12A1) C(17) 2.18(1) no 55505
H(12A1) C(16) 2.18(1) no 55505
H(12A1) C(26) 2.18(1) no 55505
H(12A1) C(24) 2.18(1) no 55505
H(12A1) C(25) 2.18(1) no 55505
H(12A1) C(21) 2.18(1) no 55505
H(12A1) C(23) 2.18(1) no 55505
H(12A1) C(22) 2.18(1) no 55505
H(12A1) C(14) 2.176(9) no 55505
H(12A1) C(1) 2.18(1) no 55505
H(12A1) C(3) 2.18(1) no 55505
H(12A1) C(2) 2.18(1) no 55505
H(12B1) Br(1) 2.3609(9) no 55505
H(12B1) Ni(2) 2.361(1) no 55505
H(12B1) Ni(1) 2.361(1) no 55505
H(12B1) P(1) 2.361(2) no 55505
H(12B1) P(3) 2.361(2) no 55505
H(12B1) P(2) 3.008(2) no 55501
H(12B1) P(2) 2.361(2) no 55505
H(12B1) P(4) 2.361(2) no 55505
H(12B1) C(11) 2.090(9) no 55501
H(12B1) C(11) 2.36(1) no 55505
H(12B1) C(13) 3.381(9) no 55501
H(12B1) C(13) 2.36(1) no 55505
H(12B1) C(12) 2.36(1) no 55505
H(12B1) C(8) 2.700(9) no 55501
H(12B1) C(8) 2.361(9) no 55505
H(12B1) C(10) 2.98(1) no 55501
H(12B1) C(10) 2.36(1) no 55505
H(12B1) C(9) 2.361(8) no 55505
H(12B1) C(7) 2.361(9) no 55505
H(12B1) C(4) 2.361(9) no 55505
H(12B1) C(6) 2.36(1) no 55505
H(12B1) C(5) 2.996(8) no 45503
H(12B1) C(5) 2.361(9) no 55505
H(12B1) C(18) 2.361(8) no 55505
H(12B1) C(20) 2.361(9) no 55505
H(12B1) C(19) 2.361(8) no 55505
H(12B1) C(15) 2.361(9) no 55505
H(12B1) C(17) 2.36(1) no 55505
H(12B1) C(16) 2.36(1) no 55505
H(12B1) C(26) 2.36(1) no 55505
H(12B1) C(24) 2.361(9) no 55505
H(12B1) C(25) 2.36(1) no 55505
H(12B1) C(21) 2.36(1) no 55505
H(12B1) C(23) 2.36(1) no 55505
H(12B1) C(22) 2.36(1) no 55505
H(12B1) C(14) 2.361(8) no 55505
H(12B1) C(1) 2.36(1) no 55505
H(12B1) C(3) 2.36(1) no 55505
H(12B1) C(2) 2.36(1) no 55505
H(12C1) Br(1) 3.2982(9) no 55505
H(12C1) Ni(2) 3.298(1) no 55505
H(12C1) Ni(1) 3.298(1) no 55505
H(12C1) P(1) 3.298(2) no 55505
H(12C1) P(3) 3.298(2) no 55505
H(12C1) P(2) 3.051(2) no 55501
H(12C1) P(2) 3.298(2) no 55505
H(12C1) P(4) 3.298(2) no 55505
H(12C1) C(11) 2.089(9) no 55501
H(12C1) C(11) 3.30(1) no 55505
H(12C1) C(13) 2.766(9) no 55501
H(12C1) C(13) 3.30(1) no 55505
H(12C1) C(12) 3.30(1) no 55505
H(12C1) C(8) 3.465(9) no 55501
H(12C1) C(8) 3.298(9) no 55505
H(12C1) C(10) 3.30(1) no 55505
H(12C1) C(9) 3.298(9) no 55505
H(12C1) C(7) 2.989(9) no 55501
H(12C1) C(7) 3.298(9) no 55505
H(12C1) C(4) 3.298(9) no 55505
H(12C1) C(6) 3.30(1) no 55505
H(12C1) C(5) 3.298(9) no 55505
H(12C1) C(18) 3.298(8) no 55505
H(12C1) C(20) 3.298(9) no 55505
H(12C1) C(19) 3.298(8) no 55505
H(12C1) C(15) 3.298(9) no 55505
H(12C1) C(17) 3.30(1) no 55505
H(12C1) C(16) 3.30(1) no 55505
H(12C1) C(26) 3.30(1) no 55505
H(12C1) C(24) 3.30(1) no 55505
H(12C1) C(25) 3.30(1) no 55505
H(12C1) C(21) 3.30(1) no 55505
H(12C1) C(23) 3.30(1) no 55505
H(12C1) C(22) 3.30(1) no 55505
H(12C1) C(14) 3.298(8) no 55505
H(12C1) C(1) 3.30(1) no 55505
H(12C1) C(3) 3.30(1) no 55505
H(12C1) C(2) 3.30(1) no 55505
C(8) Ni(2) 3.394(8) yes 55501
C(8) P(2) 1.870(8) yes 55501
C(8) C(11) 2.87(1) yes 55501
C(8) H(11A1) 3.052(8) no 55501
C(8) C(12) 3.17(1) yes 55501
C(8) H(12B1) 2.700(9) no 55501
C(8) H(12C1) 3.465(9) no 55501
C(8) C(10) 1.54(1) yes 55501
C(8) H(10A1) 2.083(9) no 55501
C(8) H(10B1) 2.082(9) no 55501
C(8) H(10C1) 2.082(9) no 55501
C(8) C(9) 1.55(1) yes 55501
C(8) H(9A1) 2.090(8) no 55501
C(8) H(9B1) 2.092(9) no 55501
C(8) H(9C1) 2.091(9) no 55501
C(8) C(7) 2.88(1) yes 55501
C(8) H(7A1) 3.600(9) no 55501
C(8) H(7B1) 2.724(9) no 55501
C(8) H(5B1) 3.173(9) no 45503
C(8) C(17) 3.49(1) yes 55404
C(8) H(17A1) 2.918(9) no 55404
C(8) H(17B1) 3.284(9) no 55404
H(8A1) P(2) 2.381(2) no 55501
H(8A1) C(11) 2.968(9) no 55501
H(8A1) C(12) 2.76(1) no 55501
H(8A1) C(10) 2.08(1) no 55501
H(8A1) C(9) 2.090(9) no 55501
H(8A1) C(7) 2.921(9) no 55501
H(8A1) C(5) 3.297(9) no 45503
C(10) Br(1) 3.17(1) yes 55505
C(10) Ni(2) 3.17(1) yes 55505
C(10) Ni(1) 3.17(1) yes 55505
C(10) P(1) 3.17(1) yes 55505
C(10) P(3) 3.17(1) yes 55505
C(10) P(2) 2.81(1) yes 55501
C(10) P(2) 3.17(1) yes 55505
C(10) P(4) 3.17(1) yes 55505
C(10) C(11) 3.24(1) yes 55501
C(10) C(11) 3.17(1) yes 55505
C(10) H(11A1) 2.92(1) no 55501
C(10) H(11A1) 3.17(1) no 55505
C(10) C(13) 3.17(1) yes 55505
C(10) H(13A1) 3.24(1) no 55503
C(10) H(13A1) 3.17(1) no 55505
C(10) H(13B1) 3.17(1) no 55505
C(10) H(13C1) 3.17(1) no 55505
C(10) C(12) 3.59(1) yes 55501
C(10) C(12) 3.17(1) yes 55505
C(10) H(12A1) 3.42(1) no 55503
C(10) H(12A1) 3.17(1) no 55505
C(10) H(12B1) 2.98(1) no 55501
C(10) H(12B1) 3.17(1) no 55505
C(10) H(12C1) 3.17(1) no 55505
C(10) C(8) 1.54(1) yes 55501
C(10) C(8) 3.17(1) yes 55505
C(10) H(8A1) 2.08(1) no 55501
C(10) H(8A1) 3.17(1) no 55505
C(10) C(10) 3.17(1) yes 55505
C(10) H(10A1) 3.17(1) no 55505
C(10) H(10B1) 3.17(1) no 55505
C(10) H(10C1) 3.17(1) no 55505
C(10) C(9) 2.54(1) yes 55501
C(10) C(9) 3.17(1) yes 55505
C(10) H(9A1) 2.72(1) no 55501
C(10) H(9A1) 3.17(1) no 55505
C(10) H(9B1) 2.74(1) no 55501
C(10) H(9B1) 3.17(1) no 55505
C(10) H(9C1) 3.38(1) no 55501
C(10) H(9C1) 3.17(1) no 55505
C(10) C(7) 3.17(1) yes 55505
C(10) H(7A1) 3.17(1) no 55505
C(10) H(7B1) 3.17(1) no 55505
C(10) C(4) 3.17(1) yes 55505
C(10) H(4A1) 3.17(1) no 55505
C(10) C(6) 3.17(1) yes 55505
C(10) H(6A1) 3.17(1) no 55505
C(10) H(6B1) 3.17(1) no 55505
C(10) H(6C1) 3.17(1) no 55505
C(10) C(5) 3.17(1) yes 55505
C(10) H(5A1) 3.17(1) no 55505
C(10) H(5B1) 3.28(1) no 45503
C(10) H(5B1) 3.17(1) no 55505
C(10) H(5C1) 3.17(1) no 55505
C(10) C(18) 3.17(1) yes 55505
C(10) H(18A1) 3.17(1) no 55505
C(10) C(20) 3.17(1) yes 55505
C(10) H(20A1) 3.17(1) no 55505
C(10) H(20B1) 3.17(1) no 55505
C(10) H(20C1) 3.17(1) no 55505
C(10) C(19) 3.17(1) yes 55505
C(10) H(19A1) 3.17(1) no 55505
C(10) H(19B1) 3.17(1) no 55505
C(10) H(19C1) 3.17(1) no 55505
C(10) C(15) 3.17(1) yes 55505
C(10) H(15A1) 3.17(1) no 55505
C(10) C(17) 3.11(2) yes 55404
C(10) C(17) 3.17(1) yes 55505
C(10) H(17A1) 2.86(1) no 55404
C(10) H(17A1) 3.17(1) no 55505
C(10) H(17B1) 2.92(1) no 55404
C(10) H(17B1) 3.17(1) no 55505
C(10) H(17C1) 3.03(1) no 55404
C(10) H(17C1) 3.17(1) no 55505
C(10) C(16) 3.17(1) yes 55505
C(10) H(16A1) 3.17(1) no 55505
C(10) H(16B1) 3.17(1) no 55505
C(10) H(16C1) 3.17(1) no 55505
C(10) C(26) 3.17(2) yes 55505
C(10) H(26A1) 3.17(1) no 55505
C(10) H(26B1) 3.17(1) no 55505
C(10) H(26C1) 3.17(1) no 55505
C(10) C(24) 3.17(1) yes 55505
C(10) H(24A1) 3.17(1) no 55505
C(10) C(25) 3.17(2) yes 55505
C(10) H(25A1) 3.17(1) no 55505
C(10) H(25B1) 3.17(1) no 55505
C(10) H(25C1) 3.17(1) no 55505
C(10) C(21) 3.17(2) yes 55505
C(10) H(21A1) 3.17(1) no 55505
C(10) C(23) 3.33(1) yes 55404
C(10) C(23) 3.17(2) yes 55505
C(10) H(23A1) 3.537(9) no 55404
C(10) H(23A1) 3.17(1) no 55505
C(10) H(23B1) 2.68(1) no 55404
C(10) H(23B1) 3.17(1) no 55505
C(10) H(23C1) 3.296(9) no 55404
C(10) H(23C1) 3.17(1) no 55505
C(10) C(22) 3.17(2) yes 55505
C(10) H(22A1) 3.17(1) no 55505
C(10) H(22B1) 3.17(1) no 55505
C(10) H(22C1) 3.54(1) no 55501
C(10) H(22C1) 3.17(1) no 55505
C(10) C(14) 3.17(1) yes 55505
C(10) H(14A1) 3.17(1) no 55505
C(10) H(14B1) 3.17(1) no 55505
C(10) H(14C1) 3.17(1) no 55505
C(10) C(1) 3.17(1) yes 55505
C(10) H(1A1) 3.17(1) no 55505
C(10) C(3) 3.17(1) yes 55505
C(10) H(3A1) 3.17(1) no 55505
C(10) H(3B1) 3.17(1) no 55505
C(10) H(3C1) 3.17(1) no 55505
C(10) C(2) 3.17(2) yes 55505
C(10) H(2A1) 3.17(1) no 55505
C(10) H(2B1) 3.17(1) no 55505
C(10) H(2C1) 3.17(1) no 55505
H(10A1) C(8) 2.083(9) no 55501
H(10A1) C(9) 2.678(9) no 55501
H(10A1) C(6) 3.434(9) no 45503
H(10A1) C(17) 2.77(1) no 55404
H(10A1) C(23) 2.66(1) no 55404
H(10B1) Br(1) 2.2716(8) no 55505
H(10B1) Ni(2) 2.272(1) no 55505
H(10B1) Ni(1) 2.272(1) no 55505
H(10B1) P(1) 2.272(2) no 55505
H(10B1) P(3) 2.272(2) no 55505
H(10B1) P(2) 2.983(2) no 55501
H(10B1) P(2) 2.272(2) no 55505
H(10B1) P(4) 2.272(2) no 55505
H(10B1) C(11) 2.81(1) no 55501
H(10B1) C(11) 3.41(1) no 55503
H(10B1) C(11) 2.272(9) no 55505
H(10B1) C(13) 3.33(1) no 55503
H(10B1) C(13) 2.27(1) no 55505
H(10B1) C(12) 3.014(9) no 55501
H(10B1) C(12) 3.48(1) no 55503
H(10B1) C(12) 2.27(1) no 55505
H(10B1) C(8) 2.082(9) no 55501
H(10B1) C(8) 2.272(8) no 55505
H(10B1) C(10) 2.27(1) no 55505
H(10B1) C(9) 3.382(9) no 55501
H(10B1) C(9) 2.272(8) no 55505
H(10B1) C(7) 2.272(8) no 55505
H(10B1) C(4) 2.272(8) no 55505
H(10B1) C(6) 2.27(1) no 55505
H(10B1) C(5) 2.272(8) no 55505
H(10B1) C(18) 2.272(8) no 55505
H(10B1) C(20) 2.272(8) no 55505
H(10B1) C(19) 2.272(8) no 55505
H(10B1) C(15) 2.272(8) no 55505
H(10B1) C(17) 2.27(1) no 55505
H(10B1) C(16) 2.27(1) no 55505
H(10B1) C(26) 2.27(1) no 55505
H(10B1) C(24) 2.27(1) no 55505
H(10B1) C(25) 2.27(1) no 55505
H(10B1) C(21) 2.27(1) no 55505
H(10B1) C(23) 3.50(1) no 55404
H(10B1) C(23) 2.27(1) no 55505
H(10B1) C(22) 2.27(1) no 55505
H(10B1) C(14) 2.272(8) no 55505
H(10B1) C(1) 2.27(1) no 55505
H(10B1) C(3) 2.27(1) no 55505
H(10B1) C(2) 2.27(1) no 55505
H(10C1) Br(1) 3.3746(8) no 55501
H(10C1) Br(1) 3.4739(9) no 55505
H(10C1) Ni(2) 3.366(1) no 55501
H(10C1) Ni(2) 3.474(1) no 55505
H(10C1) Ni(1) 3.474(1) no 55505
H(10C1) P(1) 3.474(2) no 55505
H(10C1) P(3) 3.474(2) no 55505
H(10C1) P(2) 2.917(2) no 55501
H(10C1) P(2) 3.474(2) no 55505
H(10C1) P(4) 3.474(2) no 55505
H(10C1) C(11) 3.522(9) no 55501
H(10C1) C(11) 3.474(9) no 55505
H(10C1) C(13) 3.47(1) no 55505
H(10C1) C(12) 3.47(1) no 55505
H(10C1) C(8) 2.082(9) no 55501
H(10C1) C(8) 3.474(9) no 55505
H(10C1) C(10) 3.47(1) no 55505
H(10C1) C(9) 2.781(8) no 55501
H(10C1) C(9) 3.474(9) no 55505
H(10C1) C(7) 3.474(9) no 55505
H(10C1) C(4) 3.474(9) no 55505
H(10C1) C(6) 3.47(1) no 55505
H(10C1) C(5) 3.474(9) no 55505
H(10C1) C(18) 3.474(9) no 55505
H(10C1) C(20) 3.474(9) no 55505
H(10C1) C(19) 3.474(9) no 55505
H(10C1) C(15) 3.474(9) no 55505
H(10C1) C(17) 2.80(1) no 55404
H(10C1) C(17) 3.47(1) no 55505
H(10C1) C(16) 3.47(1) no 55505
H(10C1) C(26) 3.47(1) no 55505
H(10C1) C(24) 3.47(1) no 55505
H(10C1) C(25) 3.47(1) no 55505
H(10C1) C(21) 3.47(1) no 55505
H(10C1) C(23) 3.35(1) no 55404
H(10C1) C(23) 3.47(1) no 55505
H(10C1) C(22) 3.47(1) no 55505
H(10C1) C(14) 3.474(9) no 55505
H(10C1) C(1) 3.47(1) no 55505
H(10C1) C(3) 3.47(1) no 55505
H(10C1) C(2) 3.47(1) no 55505
C(9) P(2) 2.816(8) yes 55501
C(9) C(8) 1.55(1) yes 55501
C(9) H(8A1) 2.090(9) no 55501
C(9) C(10) 2.54(1) yes 55501
C(9) H(10A1) 2.678(9) no 55501
C(9) H(10B1) 3.382(9) no 55501
C(9) H(10C1) 2.781(8) no 55501
C(9) C(7) 3.34(1) yes 55501
C(9) H(7B1) 3.040(9) no 55501
C(9) H(5B1) 3.557(9) no 55501
C(9) H(5C1) 3.359(9) no 55501
C(9) H(19C1) 2.875(9) no 55501
C(9) H(15A1) 3.583(9) no 55404
C(9) C(17) 2.71(1) yes 55404
C(9) H(17A1) 2.051(9) no 55404
C(9) H(17B1) 2.559(9) no 55404
C(9) H(17C1) 3.372(9) no 55404
C(9) H(22C1) 3.391(8) no 55501
H(9A1) C(8) 2.090(8) no 55501
H(9A1) C(10) 2.72(1) no 55501
H(9A1) C(15) 3.396(9) no 55404
H(9A1) C(17) 2.42(1) no 55404
H(9B1) Ni(2) 3.1881(9) no 55501
H(9B1) Ni(1) 3.3560(9) no 55501
H(9B1) P(2) 2.970(2) no 55501
H(9B1) C(8) 2.092(9) no 55501
H(9B1) C(10) 2.74(1) no 55501
H(9B1) C(19) 3.330(8) no 55501
H(9B1) C(15) 3.192(8) no 55404
H(9B1) C(17) 2.23(1) no 55404
H(9B1) C(22) 3.04(1) no 55501
H(9C1) Ni(1) 3.5135(9) no 55501
H(9C1) P(1) 3.257(2) no 55501
H(9C1) P(2) 2.935(2) no 55501
H(9C1) C(8) 2.091(9) no 55501
H(9C1) C(10) 3.38(1) no 55501
H(9C1) C(7) 2.877(8) no 55501
H(9C1) C(5) 2.918(9) no 55501
H(9C1) C(19) 3.465(9) no 55501
H(9C1) C(17) 3.55(1) no 55404
C(7) Ni(2) 3.346(9) yes 55501
C(7) Ni(1) 3.514(9) yes 55501
C(7) P(1) 1.87(1) yes 55501
C(7) P(2) 1.85(1) yes 55501
C(7) C(11) 2.94(1) yes 55501
C(7) C(13) 3.41(1) yes 55501
C(7) H(13B1) 3.045(9) no 55501
C(7) C(12) 3.39(1) yes 55501
C(7) H(12C1) 2.989(9) no 55501
C(7) C(8) 2.88(1) yes 55501
C(7) H(8A1) 2.921(9) no 55501
C(7) C(9) 3.34(1) yes 55501
C(7) H(9C1) 2.877(8) no 55501
C(7) C(4) 2.87(1) yes 55501
C(7) C(6) 3.27(1) yes 55501
C(7) H(6B1) 3.587(9) no 55501
C(7) H(6C1) 2.815(9) no 55501
C(7) C(5) 3.35(1) yes 55501
C(7) H(5B1) 3.063(8) no 55501
C(7) H(5C1) 3.497(9) no 55501
C(7) C(1) 2.90(1) yes 55501
C(7) H(1A1) 2.986(9) no 55501
C(7) C(2) 3.29(1) yes 55501
C(7) H(2B1) 3.500(8) no 55501
C(7) H(2C1) 2.905(8) no 55501
H(7A1) P(1) 2.393(2) no 55501
H(7A1) P(2) 2.374(2) no 55501
H(7A1) C(11) 2.87(1) no 55501
H(7A1) C(13) 2.97(1) no 55501
H(7A1) C(12) 3.19(1) no 55501
H(7A1) C(8) 3.600(9) no 55501
H(7A1) C(4) 3.262(9) no 55501
H(7A1) C(6) 3.24(1) no 55501
H(7A1) C(1) 2.773(9) no 55501
H(7A1) C(2) 3.00(1) no 55501
H(7B1) P(1) 2.393(2) no 55501
H(7B1) P(2) 2.374(2) no 55501
H(7B1) C(11) 3.39(1) no 55501
H(7B1) C(12) 3.44(1) no 55501
H(7B1) C(8) 2.724(9) no 55501
H(7B1) C(9) 3.040(9) no 55501
H(7B1) C(4) 2.789(9) no 55501
H(7B1) C(6) 3.08(1) no 55501
H(7B1) C(5) 2.877(9) no 55501
C(4) Ni(1) 3.568(9) yes 55501
C(4) P(1) 1.870(9) yes 55501
C(4) C(7) 2.87(1) yes 55501
C(4) H(7A1) 3.262(9) no 55501
C(4) H(7B1) 2.789(9) no 55501
C(4) H(6A1) 2.064(9) no 55501
C(4) H(6B1) 2.065(9) no 55501
C(4) H(6C1) 2.066(9) no 55501
C(4) H(5A1) 2.069(8) no 55501
C(4) H(5B1) 2.069(8) no 55501
C(4) H(5C1) 2.069(9) no 55501
C(4) C(14) 3.50(1) yes 55501
C(4) H(14B1) 3.120(9) no 55501
C(4) H(14C1) 3.165(9) no 55501
C(4) C(1) 2.88(1) yes 55501
C(4) H(1A1) 2.862(8) no 55501
C(4) C(3) 3.37(1) yes 55501
C(4) H(3B1) 2.952(8) no 55501
H(4A1) P(1) 2.357(2) no 55501
H(4A1) C(6) 2.043(9) no 55501
H(4A1) C(5) 2.047(8) no 55501
H(4A1) C(14) 2.785(9) no 55501
H(4A1) C(1) 3.046(9) no 55501
H(4A1) C(3) 3.041(8) no 55501
C(6) P(1) 2.89(1) yes 55501
C(6) H(10A1) 3.434(9) no 45503
C(6) C(7) 3.27(1) yes 55501
C(6) H(7A1) 3.24(1) no 55501
C(6) H(7B1) 3.08(1) no 55501
C(6) H(4A1) 2.043(9) no 55501
C(6) C(5) 2.50(1) yes 55501
C(6) H(5A1) 2.767(9) no 55501
C(6) H(5B1) 2.63(1) no 55501
C(6) H(5C1) 3.341(9) no 55501
C(6) H(23A1) 3.42(1) no 44502
C(6) H(23C1) 3.225(9) no 44502
C(6) C(1) 3.23(1) yes 55501
C(6) H(1A1) 2.71(1) no 55501
C(6) H(3B1) 3.360(9) no 55501
H(6A1) C(4) 2.064(9) no 55501
H(6A1) C(5) 2.640(9) no 55501
H(6A1) C(23) 3.03(1) no 44502
H(6B1) P(1) 3.052(2) no 55501
H(6B1) C(7) 3.587(9) no 55501
H(6B1) C(4) 2.065(9) no 55501
H(6B1) C(5) 3.344(8) no 55501
H(6B1) C(1) 2.80(1) no 55501
H(6B1) C(3) 3.28(1) no 55501
H(6C1) P(1) 3.037(2) no 55501
H(6C1) C(7) 2.815(9) no 55501
H(6C1) C(4) 2.066(9) no 55501
H(6C1) C(5) 2.749(9) no 55501
H(6C1) C(1) 3.490(9) no 55501
C(5) P(1) 2.787(8) yes 55501
C(5) H(12B1) 2.996(8) no 45503
C(5) H(8A1) 3.297(9) no 45503
C(5) H(9C1) 2.918(9) no 55501
C(5) C(7) 3.35(1) yes 55501
C(5) H(7B1) 2.877(9) no 55501
C(5) H(4A1) 2.047(8) no 55501
C(5) C(6) 2.50(1) yes 55501
C(5) H(6A1) 2.640(9) no 55501
C(5) H(6B1) 3.344(8) no 55501
C(5) H(6C1) 2.749(9) no 55501
C(5) H(19B1) 3.487(9) no 55501
C(5) C(14) 3.57(1) yes 55501
C(5) H(14B1) 3.570(9) no 55501
C(5) H(14C1) 2.868(9) no 55501
H(5A1) Br(1) 3.3265(9) no 45501
H(5A1) C(13) 3.58(1) no 45501
H(5A1) C(4) 2.069(8) no 55501
H(5A1) C(6) 2.767(9) no 55501
H(5A1) C(14) 3.536(8) no 55501
H(5B1) P(1) 3.088(2) no 55501
H(5B1) C(12) 3.456(9) no 45503
H(5B1) C(8) 3.173(9) no 45503
H(5B1) C(10) 3.28(1) no 45503
H(5B1) C(9) 3.557(9) no 55501
H(5B1) C(7) 3.063(8) no 55501
H(5B1) C(4) 2.069(8) no 55501
H(5B1) C(6) 2.63(1) no 55501
H(5C1) Ni(1) 3.3708(9) no 55501
H(5C1) P(1) 2.770(2) no 55501
H(5C1) P(3) 3.464(2) no 55501
H(5C1) C(9) 3.359(9) no 55501
H(5C1) C(7) 3.497(9) no 55501
H(5C1) C(4) 2.069(9) no 55501
H(5C1) C(6) 3.341(9) no 55501
H(5C1) C(19) 3.035(9) no 55501
H(5C1) C(14) 3.149(8) no 55501
C(18) Ni(1) 3.298(8) yes 55501
C(18) P(3) 1.847(8) yes 55501
C(18) C(20) 1.55(1) yes 55501
C(18) H(20A1) 2.089(8) no 55501
C(18) H(20B1) 2.089(8) no 55501
C(18) H(20C1) 2.089(8) no 55501
C(18) H(19A1) 2.072(7) no 55501
C(18) H(19B1) 2.072(7) no 55501
C(18) H(19C1) 2.071(8) no 55501
C(18) C(15) 2.92(1) yes 55501
C(18) H(15A1) 3.060(7) no 55501
C(18) C(17) 3.25(1) yes 55501
C(18) H(17B1) 2.806(7) no 55501
C(18) H(17C1) 3.508(7) no 55501
C(18) H(16A1) 3.341(8) no 55404
C(18) H(23C1) 3.298(8) no 55501
C(18) H(22B1) 3.379(8) no 55501
C(18) C(14) 2.90(1) yes 55501
C(18) H(14A1) 3.091(8) no 55501
C(18) H(14C1) 2.978(9) no 55501
H(18A1) Ni(1) 3.366(1) no 55501
H(18A1) P(3) 2.340(2) no 55501
H(18A1) C(20) 2.069(9) no 55501
H(18A1) C(19) 2.053(8) no 55501
H(18A1) C(15) 3.094(7) no 55501
H(18A1) C(17) 2.953(8) no 55501
H(18A1) C(16) 3.55(1) no 55404
H(18A1) C(21) 3.54(1) no 55501
H(18A1) C(23) 3.20(1) no 55501
H(18A1) C(22) 3.51(1) no 55501
C(20) P(3) 2.884(9) yes 55501
C(20) C(18) 1.55(1) yes 55501
C(20) H(18A1) 2.069(9) no 55501
C(20) C(19) 2.51(1) yes 55501
C(20) H(19A1) 2.712(9) no 55501
C(20) H(19B1) 2.669(9) no 55501
C(20) H(19C1) 3.358(9) no 55501
C(20) C(15) 3.27(1) yes 55501
C(20) H(15A1) 2.934(8) no 55501
C(20) C(17) 3.58(1) yes 55501
C(20) H(17B1) 2.951(8) no 55501
C(20) H(26B1) 3.458(9) no 45501
C(20) H(26C1) 3.331(9) no 45501
C(20) C(14) 3.28(1) yes 55501
C(20) H(14A1) 2.998(9) no 55501
C(20) H(14C1) 3.380(9) no 55501
H(20A1) C(18) 2.089(8) no 55501
H(20A1) C(19) 2.669(9) no 55501
H(20B1) P(3) 3.027(2) no 55501
H(20B1) C(18) 2.089(8) no 55501
H(20B1) C(19) 3.354(8) no 55501
H(20B1) C(15) 2.816(8) no 55501
H(20B1) C(17) 2.962(9) no 55501
H(20B1) C(14) 3.519(9) no 55501
H(20C1) P(3) 3.066(2) no 55501
H(20C1) C(18) 2.089(8) no 55501
H(20C1) C(19) 2.721(8) no 55501
H(20C1) C(15) 3.569(7) no 55501
H(20C1) C(26) 2.90(1) no 45501
H(20C1) C(14) 2.876(8) no 55501
C(19) Ni(1) 3.533(7) yes 55501
C(19) P(3) 2.783(7) yes 55501
C(19) H(9B1) 3.330(8) no 55501
C(19) H(9C1) 3.465(9) no 55501
C(19) H(5C1) 3.035(9) no 55501
C(19) H(18A1) 2.053(8) no 55501
C(19) C(20) 2.51(1) yes 55501
C(19) H(20A1) 2.669(9) no 55501
C(19) H(20B1) 3.354(8) no 55501
C(19) H(20C1) 2.721(8) no 55501
C(19) H(15A1) 3.176(8) no 55404
C(19) H(16A1) 3.045(8) no 55404
C(19) H(22B1) 3.202(8) no 55501
C(19) C(14) 3.44(1) yes 55501
C(19) H(14C1) 3.066(8) no 55501
H(19A1) C(18) 2.072(7) no 55501
H(19A1) C(20) 2.712(9) no 55501
H(19A1) C(15) 3.187(9) no 55404
H(19A1) C(16) 3.14(1) no 55404
H(19B1) Br(1) 3.2076(9) no 45501
H(19B1) P(3) 3.025(2) no 55501
H(19B1) C(5) 3.487(9) no 55501
H(19B1) C(18) 2.072(7) no 55501
H(19B1) C(20) 2.669(9) no 55501
H(19B1) C(14) 3.109(7) no 55501
H(19C1) Ni(1) 2.9059(9) no 55501
H(19C1) P(3) 2.829(2) no 55501
H(19C1) C(9) 2.875(9) no 55501
H(19C1) C(18) 2.071(8) no 55501
H(19C1) C(20) 3.358(9) no 55501
H(19C1) C(15) 3.595(8) no 55404
C(15) Ni(1) 3.585(9) yes 55501
C(15) P(3) 1.871(8) yes 55501
C(15) H(9A1) 3.396(9) no 55504
C(15) H(9B1) 3.192(8) no 55504
C(15) C(18) 2.92(1) yes 55501
C(15) H(18A1) 3.094(7) no 55501
C(15) C(20) 3.27(1) yes 55501
C(15) H(20B1) 2.816(8) no 55501
C(15) H(20C1) 3.569(7) no 55501
C(15) H(19A1) 3.187(9) no 55504
C(15) H(19C1) 3.595(8) no 55504
C(15) H(17A1) 2.060(8) no 55501
C(15) H(17B1) 2.060(9) no 55501
C(15) H(17C1) 2.060(9) no 55501
C(15) H(16A1) 2.058(7) no 55501
C(15) H(16B1) 2.058(8) no 55501
C(15) H(16C1) 2.058(8) no 55501
C(15) C(22) 3.13(1) yes 55504
C(15) H(22A1) 2.949(7) no 55504
C(15) H(22B1) 2.668(7) no 55504
C(15) H(22C1) 3.270(8) no 55504
C(15) C(14) 2.79(1) yes 55501
C(15) H(14A1) 2.720(8) no 55501
C(15) H(14B1) 3.091(9) no 55501
H(15A1) P(3) 2.366(2) no 55501
H(15A1) C(9) 3.583(9) no 55504
H(15A1) C(18) 3.060(7) no 55501
H(15A1) C(20) 2.934(8) no 55501
H(15A1) C(19) 3.176(8) no 55504
H(15A1) C(17) 2.04(1) no 55501
H(15A1) C(16) 2.04(1) no 55501
H(15A1) C(14) 2.714(8) no 55501
C(17) P(3) 2.83(1) yes 55501
C(17) C(8) 3.49(1) yes 55504
C(17) C(10) 3.11(2) yes 55504
C(17) H(10A1) 2.77(1) no 55504
C(17) H(10C1) 2.80(1) no 55504
C(17) C(9) 2.71(1) yes 55504
C(17) H(9A1) 2.42(1) no 55504
C(17) H(9B1) 2.23(1) no 55504
C(17) H(9C1) 3.55(1) no 55504
C(17) C(18) 3.25(1) yes 55501
C(17) H(18A1) 2.953(8) no 55501
C(17) C(20) 3.58(1) yes 55501
C(17) H(20B1) 2.962(9) no 55501
C(17) H(15A1) 2.04(1) no 55501
C(17) C(16) 2.49(2) yes 55501
C(17) H(16A1) 2.70(1) no 55501
C(17) H(16B1) 2.68(1) no 55501
C(17) H(16C1) 3.34(1) no 55501
C(17) H(24A1) 3.09(1) no 55501
C(17) H(23B1) 3.30(1) no 55501
C(17) H(23C1) 3.17(1) no 55501
C(17) C(22) 2.91(1) yes 55504
C(17) H(22A1) 2.927(9) no 55504
C(17) H(22B1) 2.731(9) no 55504
C(17) H(22C1) 2.573(8) no 55504
H(17A1) C(8) 2.918(9) no 55504
H(17A1) C(10) 2.86(1) no 55504
H(17A1) C(9) 2.051(9) no 55504
H(17A1) C(15) 2.060(8) no 55501
H(17A1) C(16) 2.64(1) no 55501
H(17A1) C(22) 2.43(1) no 55504
H(17B1) P(3) 2.989(2) no 55501
H(17B1) C(8) 3.284(9) no 55504
H(17B1) C(10) 2.92(1) no 55504
H(17B1) C(9) 2.559(9) no 55504
H(17B1) C(18) 2.806(7) no 55501
H(17B1) C(20) 2.951(8) no 55501
H(17B1) C(15) 2.060(9) no 55501
H(17B1) C(16) 3.33(1) no 55501
H(17B1) C(23) 3.35(1) no 55501
H(17C1) P(3) 2.968(2) no 55501
H(17C1) P(4) 3.127(2) no 55501
H(17C1) C(10) 3.03(1) no 55504
H(17C1) C(9) 3.372(9) no 55504
H(17C1) C(18) 3.508(7) no 55501
H(17C1) C(15) 2.060(9) no 55501
H(17C1) C(16) 2.74(1) no 55501
H(17C1) C(24) 2.90(1) no 55501
H(17C1) C(23) 3.07(1) no 55501
H(17C1) C(22) 2.86(1) no 55504
C(16) P(3) 2.796(9) yes 55501
C(16) H(18A1) 3.55(1) no 55504
C(16) H(19A1) 3.14(1) no 55504
C(16) H(15A1) 2.04(1) no 55501
C(16) C(17) 2.49(2) yes 55501
C(16) H(17A1) 2.64(1) no 55501
C(16) H(17B1) 3.33(1) no 55501
C(16) H(17C1) 2.74(1) no 55501
C(16) H(25C1) 3.42(1) no 55501
C(16) C(21) 3.47(1) yes 55504
C(16) H(23A1) 3.488(9) no 55504
C(16) H(23C1) 3.295(8) no 55504
C(16) C(22) 2.30(1) yes 55504
C(16) H(22A1) 1.99(1) no 55504
C(16) H(22B1) 1.84(1) no 55504
C(16) H(22C1) 2.87(1) no 55504
C(16) C(14) 3.32(1) yes 55501
C(16) H(14A1) 3.347(9) no 55501
C(16) H(14B1) 3.16(1) no 55501
C(16) H(3C1) 3.06(1) no 55501
H(16A1) C(18) 3.341(8) no 55504
H(16A1) C(19) 3.045(8) no 55504
H(16A1) C(15) 2.058(7) no 55501
H(16A1) C(17) 2.70(1) no 55501
H(16A1) C(21) 2.84(1) no 55504
H(16A1) C(23) 3.02(1) no 55504
H(16A1) C(22) 1.81(1) no 55504
H(16B1) Ni(1) 3.5690(9) no 55501
H(16B1) P(3) 3.005(2) no 55501
H(16B1) C(15) 2.058(8) no 55501
H(16B1) C(17) 2.68(1) no 55501
H(16B1) C(25) 3.26(1) no 55501
H(16B1) C(21) 3.20(1) no 55504
H(16B1) C(23) 3.42(1) no 55504
H(16B1) C(22) 2.06(1) no 55504
H(16B1) C(3) 3.50(1) no 55501
H(16C1) P(3) 2.863(2) no 55501
H(16C1) C(15) 2.058(8) no 55501
H(16C1) C(17) 3.34(1) no 55501
H(16C1) C(22) 3.12(1) no 55504
H(16C1) C(14) 2.856(7) no 55501
H(16C1) C(3) 3.40(1) no 55501
C(26) P(4) 2.83(1) yes 55501
C(26) H(20C1) 2.90(1) no 65501
C(26) H(24A1) 2.06(1) no 55501
C(26) C(25) 2.49(2) yes 55501
C(26) H(25A1) 2.71(1) no 55501
C(26) H(25B1) 2.65(1) no 55501
C(26) H(25C1) 3.34(1) no 55501
C(26) C(21) 3.12(1) yes 55501
C(26) H(21A1) 2.69(1) no 55501
C(26) H(23B1) 3.09(1) no 55501
C(26) H(14A1) 3.11(1) no 65501
H(26A1) C(24) 2.064(9) no 55501
H(26A1) C(25) 2.66(1) no 55501
H(26B1) P(4) 2.975(2) no 55501
H(26B1) C(20) 3.458(9) no 65501
H(26B1) C(24) 2.06(1) no 55501
H(26B1) C(25) 3.33(1) no 55501
H(26B1) C(21) 2.65(1) no 55501
H(26B1) C(23) 2.96(1) no 55501
H(26C1) Br(1) 3.0710(9) no 55501
H(26C1) Ni(2) 3.590(1) no 55501
H(26C1) P(4) 2.960(2) no 55501
H(26C1) C(20) 3.331(9) no 65501
H(26C1) C(24) 2.06(1) no 55501
H(26C1) C(25) 2.70(1) no 55501
H(26C1) C(21) 3.36(1) no 55501
H(26C1) C(14) 3.188(8) no 65501
C(24) Ni(2) 3.45(1) yes 55501
C(24) Ni(1) 3.535(9) yes 55501
C(24) P(4) 1.887(9) yes 55501
C(24) H(17C1) 2.90(1) no 55501
C(24) H(26A1) 2.064(9) no 55501
C(24) H(26B1) 2.06(1) no 55501
C(24) H(26C1) 2.06(1) no 55501
C(24) H(25A1) 2.06(1) no 55501
C(24) H(25B1) 2.06(1) no 55501
C(24) H(25C1) 2.06(1) no 55501
C(24) C(21) 2.90(1) yes 55501
C(24) H(21A1) 2.97(1) no 55501
C(24) C(23) 3.33(1) yes 55501
C(24) H(23B1) 2.83(1) no 55501
C(24) H(22A1) 3.44(1) no 55504
H(24A1) P(4) 2.397(2) no 55501
H(24A1) C(17) 3.09(1) no 55501
H(24A1) C(26) 2.06(1) no 55501
H(24A1) C(25) 2.06(1) no 55501
H(24A1) C(21) 3.12(1) no 55501
H(24A1) C(23) 3.06(1) no 55501
H(24A1) C(22) 3.38(1) no 55504
C(25) P(4) 2.78(1) yes 55501
C(25) H(16B1) 3.26(1) no 55501
C(25) C(26) 2.49(2) yes 55501
C(25) H(26A1) 2.66(1) no 55501
C(25) H(26B1) 3.33(1) no 55501
C(25) H(26C1) 2.70(1) no 55501
C(25) H(24A1) 2.06(1) no 55501
C(25) H(22A1) 3.03(1) no 55504
C(25) H(3C1) 3.58(1) no 55501
C(25) H(2B1) 2.96(1) no 55501
H(25A1) C(26) 2.71(1) no 55501
H(25A1) C(24) 2.06(1) no 55501
H(25A1) C(22) 3.58(1) no 55504
H(25B1) Ni(2) 3.3088(9) no 55501
H(25B1) P(4) 2.975(2) no 55501
H(25B1) C(26) 2.65(1) no 55501
H(25B1) C(24) 2.06(1) no 55501
H(25B1) C(2) 3.32(1) no 55501
H(25C1) Ni(1) 3.1580(8) no 55501
H(25C1) P(4) 2.848(2) no 55501
H(25C1) C(16) 3.42(1) no 55501
H(25C1) C(26) 3.34(1) no 55501
H(25C1) C(24) 2.06(1) no 55501
H(25C1) C(22) 3.48(1) no 55504
H(25C1) C(3) 3.44(1) no 55501
H(25C1) C(2) 3.42(1) no 55501
C(21) Ni(2) 3.29(1) yes 55501
C(21) P(4) 1.88(1) yes 55501
C(21) H(18A1) 3.54(1) no 55501
C(21) C(16) 3.47(1) yes 55404
C(21) H(16A1) 2.84(1) no 55404
C(21) H(16B1) 3.20(1) no 55404
C(21) C(26) 3.12(1) yes 55501
C(21) H(26B1) 2.65(1) no 55501
C(21) H(26C1) 3.36(1) no 55501
C(21) C(24) 2.90(1) yes 55501
C(21) H(24A1) 3.12(1) no 55501
C(21) C(23) 1.55(2) yes 55501
C(21) H(23A1) 2.09(1) no 55501
C(21) H(23B1) 2.09(1) no 55501
C(21) H(23C1) 2.09(1) no 55501
C(21) H(22A1) 2.01(1) no 55501
C(21) H(22B1) 2.01(1) no 55501
C(21) H(22C1) 2.01(1) no 55501
H(21A1) Br(1) 3.4644(9) no 55501
H(21A1) Ni(2) 3.474(1) no 55501
H(21A1) P(4) 2.376(2) no 55501
H(21A1) C(26) 2.69(1) no 55501
H(21A1) C(24) 2.97(1) no 55501
H(21A1) C(23) 2.08(1) no 55501
H(21A1) C(22) 2.00(1) no 55501
C(23) P(4) 2.88(1) yes 55501
C(23) H(13A1) 2.99(1) no 55502
C(23) C(10) 3.33(1) yes 55504
C(23) H(10A1) 2.66(1) no 55504
C(23) H(10B1) 3.50(1) no 55504
C(23) H(10C1) 3.35(1) no 55504
C(23) H(6A1) 3.03(1) no 45502
C(23) H(18A1) 3.20(1) no 55501
C(23) H(17B1) 3.35(1) no 55501
C(23) H(17C1) 3.07(1) no 55501
C(23) H(16A1) 3.02(1) no 55404
C(23) H(16B1) 3.42(1) no 55404
C(23) H(26B1) 2.96(1) no 55501
C(23) C(24) 3.33(1) yes 55501
C(23) H(24A1) 3.06(1) no 55501
C(23) C(21) 1.55(2) yes 55501
C(23) H(21A1) 2.08(1) no 55501
C(23) C(22) 2.48(1) yes 55501
C(23) H(22A1) 2.68(1) no 55501
C(23) H(22B1) 2.64(1) no 55501
C(23) H(22C1) 3.33(1) no 55501
H(23A1) C(13) 3.10(1) no 55502
H(23A1) C(10) 3.537(9) no 55504
H(23A1) C(6) 3.42(1) no 45502
H(23A1) C(16) 3.488(9) no 55404
H(23A1) C(21) 2.09(1) no 55501
H(23A1) C(22) 2.72(1) no 55501
H(23B1) P(4) 2.960(2) no 55501
H(23B1) C(10) 2.68(1) no 55504
H(23B1) C(17) 3.30(1) no 55501
H(23B1) C(26) 3.09(1) no 55501
H(23B1) C(24) 2.83(1) no 55501
H(23B1) C(21) 2.09(1) no 55501
H(23B1) C(22) 3.31(1) no 55501
H(23C1) P(4) 3.108(2) no 55501
H(23C1) C(10) 3.296(9) no 55504
H(23C1) C(6) 3.225(9) no 45502
H(23C1) C(18) 3.298(8) no 55501
H(23C1) C(17) 3.17(1) no 55501
H(23C1) C(16) 3.295(8) no 55404
H(23C1) C(21) 2.09(1) no 55501
H(23C1) C(22) 2.65(1) no 55501
C(22) Ni(2) 3.43(1) yes 55501
C(22) P(4) 2.74(1) yes 55501
C(22) H(9B1) 3.04(1) no 55501
C(22) H(18A1) 3.51(1) no 55501
C(22) C(15) 3.13(1) yes 55404
C(22) C(17) 2.91(1) yes 55404
C(22) H(17A1) 2.43(1) no 55404
C(22) H(17C1) 2.86(1) no 55404
C(22) C(16) 2.30(1) yes 55404
C(22) H(16A1) 1.81(1) no 55404
C(22) H(16B1) 2.06(1) no 55404
C(22) H(16C1) 3.12(1) no 55404
C(22) H(24A1) 3.38(1) no 55404
C(22) H(25A1) 3.58(1) no 55404
C(22) H(25C1) 3.48(1) no 55404
C(22) H(21A1) 2.00(1) no 55501
C(22) C(23) 2.48(1) yes 55501
C(22) H(23A1) 2.72(1) no 55501
C(22) H(23B1) 3.31(1) no 55501
C(22) H(23C1) 2.65(1) no 55501
H(22A1) C(15) 2.949(7) no 55404
H(22A1) C(17) 2.927(9) no 55404
H(22A1) C(16) 1.99(1) no 55404
H(22A1) C(24) 3.44(1) no 55404
H(22A1) C(25) 3.03(1) no 55404
H(22A1) C(21) 2.01(1) no 55501
H(22A1) C(23) 2.68(1) no 55501
H(22B1) P(4) 2.954(2) no 55501
H(22B1) C(18) 3.379(8) no 55501
H(22B1) C(19) 3.202(8) no 55501
H(22B1) C(15) 2.668(7) no 55404
H(22B1) C(17) 2.731(9) no 55404
H(22B1) C(16) 1.84(1) no 55404
H(22B1) C(21) 2.01(1) no 55501
H(22B1) C(23) 2.64(1) no 55501
H(22C1) Br(1) 3.4204(8) no 55501
H(22C1) Ni(2) 2.822(1) no 55501
H(22C1) P(4) 2.790(2) no 55501
H(22C1) C(10) 3.54(1) no 55501
H(22C1) C(9) 3.391(8) no 55501
H(22C1) C(15) 3.270(8) no 55404
H(22C1) C(17) 2.573(8) no 55404
H(22C1) C(16) 2.87(1) no 55404
H(22C1) C(21) 2.01(1) no 55501
H(22C1) C(23) 3.33(1) no 55501
C(14) Ni(1) 3.560(8) yes 55501
C(14) P(3) 1.847(8) yes 55501
C(14) C(4) 3.50(1) yes 55501
C(14) H(4A1) 2.785(9) no 55501
C(14) C(5) 3.57(1) yes 55501
C(14) H(5A1) 3.536(8) no 55501
C(14) H(5C1) 3.149(8) no 55501
C(14) C(18) 2.90(1) yes 55501
C(14) C(20) 3.28(1) yes 55501
C(14) H(20B1) 3.519(9) no 55501
C(14) H(20C1) 2.876(8) no 55501
C(14) C(19) 3.44(1) yes 55501
C(14) H(19B1) 3.109(7) no 55501
C(14) C(15) 2.79(1) yes 55501
C(14) H(15A1) 2.714(8) no 55501
C(14) C(16) 3.32(1) yes 55501
C(14) H(16C1) 2.856(7) no 55501
C(14) H(26C1) 3.188(8) no 45501
H(14A1) P(3) 2.361(2) no 55501
H(14A1) C(18) 3.091(8) no 55501
H(14A1) C(20) 2.998(9) no 55501
H(14A1) C(15) 2.720(8) no 55501
H(14A1) C(16) 3.347(9) no 55501
H(14A1) C(26) 3.11(1) no 45501
H(14B1) P(3) 2.362(2) no 55501
H(14B1) C(4) 3.120(9) no 55501
H(14B1) C(5) 3.570(9) no 55501
H(14B1) C(15) 3.091(9) no 55501
H(14B1) C(16) 3.16(1) no 55501
H(14B1) C(3) 3.54(1) no 55501
H(14C1) Br(1) 3.0871(8) no 45501
H(14C1) P(3) 2.361(2) no 55501
H(14C1) C(4) 3.165(9) no 55501
H(14C1) C(5) 2.868(9) no 55501
H(14C1) C(18) 2.978(9) no 55501
H(14C1) C(20) 3.380(9) no 55501
H(14C1) C(19) 3.066(8) no 55501
C(1) Ni(1) 3.32(1) yes 55501
C(1) P(1) 1.858(9) yes 55501
C(1) C(7) 2.90(1) yes 55501
C(1) H(7A1) 2.773(9) no 55501
C(1) C(4) 2.88(1) yes 55501
C(1) H(4A1) 3.046(9) no 55501
C(1) C(6) 3.23(1) yes 55501
C(1) H(6B1) 2.80(1) no 55501
C(1) H(6C1) 3.490(9) no 55501
C(1) H(3A1) 2.074(9) no 55501
C(1) H(3B1) 2.08(1) no 55501
C(1) H(3C1) 2.08(1) no 55501
C(1) H(2A1) 2.039(9) no 55501
C(1) H(2B1) 2.04(1) no 55501
C(1) H(2C1) 2.04(1) no 55501
H(1A1) P(1) 2.357(2) no 55501
H(1A1) C(7) 2.986(9) no 55501
H(1A1) C(4) 2.862(8) no 55501
H(1A1) C(6) 2.71(1) no 55501
H(1A1) C(3) 2.06(1) no 55501
H(1A1) C(2) 2.03(1) no 55501
C(3) P(1) 2.792(9) yes 55501
C(3) C(4) 3.37(1) yes 55501
C(3) H(4A1) 3.041(8) no 55501
C(3) H(6B1) 3.28(1) no 55501
C(3) H(16B1) 3.50(1) no 55501
C(3) H(16C1) 3.40(1) no 55501
C(3) H(25C1) 3.44(1) no 55501
C(3) H(14B1) 3.54(1) no 55501
C(3) H(1A1) 2.06(1) no 55501
C(3) C(2) 2.49(2) yes 55501
C(3) H(2A1) 2.58(1) no 55501
C(3) H(2B1) 2.79(1) no 55501
C(3) H(2C1) 3.33(1) no 55501
H(3A1) C(1) 2.074(9) no 55501
H(3A1) C(2) 2.62(1) no 55501
H(3B1) P(1) 2.964(2) no 55501
H(3B1) C(4) 2.952(8) no 55501
H(3B1) C(6) 3.360(9) no 55501
H(3B1) C(1) 2.08(1) no 55501
H(3B1) C(2) 3.32(1) no 55501
H(3C1) Ni(1) 3.0514(9) no 55501
H(3C1) P(1) 2.894(2) no 55501
H(3C1) P(3) 3.570(2) no 55501
H(3C1) C(16) 3.06(1) no 55501
H(3C1) C(25) 3.58(1) no 55501
H(3C1) C(1) 2.08(1) no 55501
H(3C1) C(2) 2.77(1) no 55501
C(2) P(1) 2.80(1) yes 55501
C(2) H(13B1) 3.22(1) no 55501
C(2) H(13C1) 3.25(1) no 55501
C(2) C(7) 3.29(1) yes 55501
C(2) H(7A1) 3.00(1) no 55501
C(2) H(25B1) 3.32(1) no 55501
C(2) H(25C1) 3.42(1) no 55501
C(2) H(1A1) 2.03(1) no 55501
C(2) C(3) 2.49(2) yes 55501
C(2) H(3A1) 2.62(1) no 55501
C(2) H(3B1) 3.32(1) no 55501
C(2) H(3C1) 2.77(1) no 55501
H(2A1) C(1) 2.039(9) no 55501
H(2A1) C(3) 2.58(1) no 55501
H(2B1) Ni(2) 2.889(1) no 55501
H(2B1) Ni(1) 3.190(1) no 55501
H(2B1) P(1) 2.875(2) no 55501
H(2B1) C(7) 3.500(8) no 55501
H(2B1) C(25) 2.96(1) no 55501
H(2B1) C(1) 2.04(1) no 55501
H(2B1) C(3) 2.79(1) no 55501
H(2C1) Ni(2) 3.593(1) no 55501
H(2C1) P(1) 3.019(2) no 55501
H(2C1) P(2) 3.344(2) no 55501
H(2C1) C(13) 2.77(1) no 55501
H(2C1) C(7) 2.905(8) no 55501
H(2C1) C(1) 2.04(1) no 55501
H(2C1) C(3) 3.33(1) no 55501

loop_
_geom_torsion_atom_site_label_1
_geom_torsion_atom_site_label_2
_geom_torsion_atom_site_label_3
_geom_torsion_atom_site_label_4
_geom_torsion
_geom_torsion_publ_flag
Br(1) Ni(2) Ni(1) P(1) -160.7(2) yes
Br(1) Ni(2) Ni(1) P(3) 35.2(3) yes
Br(1) Ni(2) Ni(1) P(4) 3.4(2) yes
P(2) Ni(2) Ni(1) P(1) 30.32(7) yes
P(2) Ni(2) Ni(1) P(3) -133.8(2) yes
P(2) Ni(2) Ni(1) P(4) -165.64(9) yes
P(4) Ni(2) Ni(1) P(1) -164.04(7) yes
P(4) Ni(2) Ni(1) P(3) 31.8(2) yes
Br(1) Ni(2) P(2) C(11) 29.0(4) yes
Br(1) Ni(2) P(2) C(8) -91.2(3) yes
Br(1) Ni(2) P(2) C(7) 154.0(3) yes
Ni(1) Ni(2) P(2) C(11) -154.7(4) yes
Ni(1) Ni(2) P(2) C(8) 85.2(3) yes
Ni(1) Ni(2) P(2) C(7) -29.6(3) yes
P(4) Ni(2) P(2) C(11) -179.0(4) yes
P(4) Ni(2) P(2) C(8) 60.9(4) yes
P(4) Ni(2) P(2) C(7) -53.9(3) yes
Br(1) Ni(2) P(4) Ni(1) -178.84(6) yes
Br(1) Ni(2) P(4) C(24) -61.9(4) yes
Br(1) Ni(2) P(4) C(21) 54.3(4) yes
Ni(1) Ni(2) P(4) C(24) 116.9(4) yes
Ni(1) Ni(2) P(4) C(21) -126.9(4) yes
P(2) Ni(2) P(4) Ni(1) 29.8(2) yes
P(2) Ni(2) P(4) C(24) 146.7(4) yes
P(2) Ni(2) P(4) C(21) -97.0(4) yes
Ni(2) Ni(1) P(1) C(7) -30.1(3) yes
Ni(2) Ni(1) P(1) C(4) -155.9(3) yes
Ni(2) Ni(1) P(1) C(1) 86.7(3) yes
P(3) Ni(1) P(1) C(7) 144.3(3) yes
P(3) Ni(1) P(1) C(4) 18.5(3) yes
P(3) Ni(1) P(1) C(1) -98.9(3) yes
P(4) Ni(1) P(1) C(7) -49.7(3) yes
P(4) Ni(1) P(1) C(4) -175.5(3) yes
P(4) Ni(1) P(1) C(1) 67.2(4) yes
Ni(2) Ni(1) P(3) C(18) 42.2(3) yes
Ni(2) Ni(1) P(3) C(15) -76.4(4) yes
Ni(2) Ni(1) P(3) C(14) 160.8(3) yes
P(1) Ni(1) P(3) C(18) -120.9(3) yes
P(1) Ni(1) P(3) C(15) 120.5(3) yes
P(1) Ni(1) P(3) C(14) -2.3(3) yes
P(4) Ni(1) P(3) C(18) 68.8(3) yes
P(4) Ni(1) P(3) C(15) -49.8(3) yes
P(4) Ni(1) P(3) C(14) -172.6(3) yes
Ni(2) Ni(1) P(4) C(24) -114.0(4) yes
Ni(2) Ni(1) P(4) C(21) 102.4(5) yes
P(1) Ni(1) P(4) Ni(2) 24.8(1) yes
P(1) Ni(1) P(4) C(24) -89.2(4) yes
P(1) Ni(1) P(4) C(21) 127.2(5) yes
P(3) Ni(1) P(4) Ni(2) -169.13(6) yes
P(3) Ni(1) P(4) C(24) 76.9(4) yes
P(3) Ni(1) P(4) C(21) -66.7(5) yes
Ni(1) P(1) C(7) P(2) 15.5(5) yes
Ni(1) P(1) C(7) H(7A1) 135.9(5) no
Ni(1) P(1) C(7) H(7B1) -104.9(6) no
C(4) P(1) C(7) P(2) 151.0(3) yes
C(4) P(1) C(7) H(7A1) -88.6(6) no
C(4) P(1) C(7) H(7B1) 30.6(7) no
C(1) P(1) C(7) P(2) -104.9(4) yes
C(1) P(1) C(7) H(7A1) 15.5(7) no
C(1) P(1) C(7) H(7B1) 134.8(6) no
Ni(1) P(1) C(4) H(4A1) -53.0(7) no
Ni(1) P(1) C(4) C(6) -171.4(6) yes
Ni(1) P(1) C(4) C(5) 62.0(7) yes
C(7) P(1) C(4) H(4A1) 173.3(6) no
C(7) P(1) C(4) C(6) 54.9(7) yes
C(7) P(1) C(4) C(5) -71.7(6) yes
C(1) P(1) C(4) H(4A1) 68.2(6) no
C(1) P(1) C(4) C(6) -50.2(7) yes
C(1) P(1) C(4) C(5) -176.8(6) yes
Ni(1) P(1) C(1) H(1A1) 175.5(6) no
Ni(1) P(1) C(1) C(3) 58.8(7) yes
Ni(1) P(1) C(1) C(2) -66.4(8) yes
C(7) P(1) C(1) H(1A1) -57.7(8) no
C(7) P(1) C(1) C(3) -174.5(6) yes
C(7) P(1) C(1) C(2) 60.4(8) yes
C(4) P(1) C(1) H(1A1) 45.8(8) no
C(4) P(1) C(1) C(3) -70.9(7) yes
C(4) P(1) C(1) C(2) 163.9(8) yes
Ni(1) P(3) C(18) H(18A1) -60.6(6) no
Ni(1) P(3) C(18) C(20) -179.3(5) yes
Ni(1) P(3) C(18) C(19) 55.3(6) yes
C(15) P(3) C(18) H(18A1) 69.1(6) no
C(15) P(3) C(18) C(20) -49.6(6) yes
C(15) P(3) C(18) C(19) -175.0(5) yes
C(14) P(3) C(18) H(18A1) 169.8(5) no
C(14) P(3) C(18) C(20) 51.2(6) yes
C(14) P(3) C(18) C(19) -74.2(6) yes
Ni(1) P(3) C(15) H(15A1) -175.1(4) no
Ni(1) P(3) C(15) C(17) 67.3(7) yes
Ni(1) P(3) C(15) C(16) -58.4(7) yes
C(18) P(3) C(15) H(15A1) 64.3(6) no
C(18) P(3) C(15) C(17) -53.4(6) yes
C(18) P(3) C(15) C(16) -179.0(6) yes
C(14) P(3) C(15) H(15A1) -41.4(6) no
C(14) P(3) C(15) C(17) -159.1(6) yes
C(14) P(3) C(15) C(16) 75.3(7) yes
Ni(1) P(3) C(14) H(14A1) 172.6(4) no
Ni(1) P(3) C(14) H(14B1) 52.7(7) no
Ni(1) P(3) C(14) H(14C1) -67.5(7) no
C(18) P(3) C(14) H(14A1) -66.8(5) no
C(18) P(3) C(14) H(14B1) 173.2(5) no
C(18) P(3) C(14) H(14C1) 53.1(7) no
C(15) P(3) C(14) H(14A1) 38.8(5) no
C(15) P(3) C(14) H(14B1) -81.2(6) no
C(15) P(3) C(14) H(14C1) 158.7(6) no
Ni(2) P(2) C(11) H(11A1) -56.2(8) no
Ni(2) P(2) C(11) C(13) 58.9(7) yes
Ni(2) P(2) C(11) C(12) -173.8(6) yes
C(8) P(2) C(11) H(11A1) 70.1(7) no
C(8) P(2) C(11) C(13) -174.8(6) yes
C(8) P(2) C(11) C(12) -47.5(7) yes
C(7) P(2) C(11) H(11A1) 175.6(6) no
C(7) P(2) C(11) C(13) -69.3(7) yes
C(7) P(2) C(11) C(12) 58.0(7) yes
Ni(2) P(2) C(8) H(8A1) -171.9(5) no
Ni(2) P(2) C(8) C(10) 69.7(7) yes
Ni(2) P(2) C(8) C(9) -53.5(7) yes
C(11) P(2) C(8) H(8A1) 57.7(7) no
C(11) P(2) C(8) C(10) -60.7(7) yes
C(11) P(2) C(8) C(9) 176.1(5) yes
C(7) P(2) C(8) H(8A1) -50.9(7) no
C(7) P(2) C(8) C(10) -169.3(6) yes
C(7) P(2) C(8) C(9) 67.5(6) yes
Ni(2) P(2) C(7) P(1) 12.4(5) yes
Ni(2) P(2) C(7) H(7A1) -108.0(6) no
Ni(2) P(2) C(7) H(7B1) 132.7(6) no
C(11) P(2) C(7) P(1) 145.1(3) yes
C(11) P(2) C(7) H(7A1) 24.7(7) no
C(11) P(2) C(7) H(7B1) -94.5(7) no
C(8) P(2) C(7) P(1) -109.7(3) yes
C(8) P(2) C(7) H(7A1) 129.9(6) no
C(8) P(2) C(7) H(7B1) 10.6(7) no
Ni(2) P(4) C(24) C(26) 73.6(9) yes
Ni(2) P(4) C(24) H(24A1) -167.0(6) no
Ni(2) P(4) C(24) C(25) -49.1(8) yes
Ni(1) P(4) C(24) C(26) 159.8(7) yes
Ni(1) P(4) C(24) H(24A1) -80.8(9) no
Ni(1) P(4) C(24) C(25) 37.1(8) yes
C(21) P(4) C(24) C(26) -47.8(8) yes
C(21) P(4) C(24) H(24A1) 71.6(8) no
C(21) P(4) C(24) C(25) -170.5(6) yes
Ni(2) P(4) C(21) H(21A1) -70.0(8) no
Ni(2) P(4) C(21) C(23) 171.3(6) yes
Ni(2) P(4) C(21) C(22) 46.4(9) yes
Ni(1) P(4) C(21) H(21A1) -153.6(5) no
Ni(1) P(4) C(21) C(23) 87.7(8) yes
Ni(1) P(4) C(21) C(22) -37(1) yes
C(24) P(4) C(21) H(21A1) 57.3(8) no
C(24) P(4) C(21) C(23) -61.4(8) yes
C(24) P(4) C(21) C(22) 173.7(8) yes
P(2) C(11) C(13) H(13A1) -170.9(8) no
P(2) C(11) C(13) H(13B1) 69(1) no
P(2) C(11) C(13) H(13C1) -50(1) no
H(11A1) C(11) C(13) H(13A1) -55(1) no
H(11A1) C(11) C(13) H(13B1) -175(1) no
H(11A1) C(11) C(13) H(13C1) 64(1) no
C(12) C(11) C(13) H(13A1) 60(1) no
C(12) C(11) C(13) H(13B1) -59(1) no
C(12) C(11) C(13) H(13C1) -179(623) no
P(2) C(11) C(12) H(12A1) 177.3(8) no
P(2) C(11) C(12) H(12B1) 57(1) no
P(2) C(11) C(12) H(12C1) -62(1) no
H(11A1) C(11) C(12) H(12A1) 59(1) no
H(11A1) C(11) C(12) H(12B1) -60(1) no
H(11A1) C(11) C(12) H(12C1) 179(508) no
C(13) C(11) C(12) H(12A1) -56(1) no
C(13) C(11) C(12) H(12B1) -176.4(9) no
C(13) C(11) C(12) H(12C1) 63(1) no
P(2) C(8) C(10) H(10A1) -176.0(8) no
P(2) C(8) C(10) H(10B1) 64.0(9) no
P(2) C(8) C(10) H(10C1) -56(1) no
H(8A1) C(8) C(10) H(10A1) 65(1) no
H(8A1) C(8) C(10) H(10B1) -54(1) no
H(8A1) C(8) C(10) H(10C1) -174.6(9) no
C(9) C(8) C(10) H(10A1) -52(1) no
C(9) C(8) C(10) H(10B1) -172.9(7) no
C(9) C(8) C(10) H(10C1) 67(1) no
P(2) C(8) C(9) H(9A1) -177.9(7) no
P(2) C(8) C(9) H(9B1) 62.1(9) no
P(2) C(8) C(9) H(9C1) -57.8(9) no
H(8A1) C(8) C(9) H(9A1) -59(1) no
H(8A1) C(8) C(9) H(9B1) -179(359) no
H(8A1) C(8) C(9) H(9C1) 60(1) no
C(10) C(8) C(9) H(9A1) 58.8(9) no
C(10) C(8) C(9) H(9B1) -61.2(9) no
C(10) C(8) C(9) H(9C1) 178.9(7) no
P(1) C(4) C(6) H(6A1) -179.0(7) no
P(1) C(4) C(6) H(6B1) 61(1) no
P(1) C(4) C(6) H(6C1) -58(1) no
H(4A1) C(4) C(6) H(6A1) 62(1) no
H(4A1) C(4) C(6) H(6B1) -57(1) no
H(4A1) C(4) C(6) H(6C1) -177.4(9) no
C(5) C(4) C(6) H(6A1) -52(1) no
C(5) C(4) C(6) H(6B1) -172.7(9) no
C(5) C(4) C(6) H(6C1) 67(1) no
P(1) C(4) C(5) H(5A1) -160.6(7) no
P(1) C(4) C(5) H(5B1) 79.3(9) no
P(1) C(4) C(5) H(5C1) -40(1) no
H(4A1) C(4) C(5) H(5A1) -45(1) no
H(4A1) C(4) C(5) H(5B1) -165.7(9) no
H(4A1) C(4) C(5) H(5C1) 74(1) no
C(6) C(4) C(5) H(5A1) 69(1) no
C(6) C(4) C(5) H(5B1) -50(1) no
C(6) C(4) C(5) H(5C1) -170.3(8) no
P(3) C(18) C(20) H(20A1) 177.3(6) no
P(3) C(18) C(20) H(20B1) 57(1) no
P(3) C(18) C(20) H(20C1) -62.6(9) no
H(18A1) C(18) C(20) H(20A1) 58(1) no
H(18A1) C(18) C(20) H(20B1) -61(1) no
H(18A1) C(18) C(20) H(20C1) 178.7(8) no
C(19) C(18) C(20) H(20A1) -56.5(9) no
C(19) C(18) C(20) H(20B1) -176.5(8) no
C(19) C(18) C(20) H(20C1) 63.6(9) no
P(3) C(18) C(19) H(19A1) -168.1(6) no
P(3) C(18) C(19) H(19B1) 72.1(8) no
P(3) C(18) C(19) H(19C1) -48.1(9) no
H(18A1) C(18) C(19) H(19A1) -52(1) no
H(18A1) C(18) C(19) H(19B1) -172.1(9) no
H(18A1) C(18) C(19) H(19C1) 67(1) no
C(20) C(18) C(19) H(19A1) 62.8(9) no
C(20) C(18) C(19) H(19B1) -57.1(9) no
C(20) C(18) C(19) H(19C1) -177.3(7) no
P(3) C(15) C(17) H(17A1) -178.7(7) no
P(3) C(15) C(17) H(17B1) 61(1) no
P(3) C(15) C(17) H(17C1) -58.7(9) no
H(15A1) C(15) C(17) H(17A1) 63(1) no
H(15A1) C(15) C(17) H(17B1) -56(1) no
H(15A1) C(15) C(17) H(17C1) -176.4(8) no
C(16) C(15) C(17) H(17A1) -53(1) no
C(16) C(15) C(17) H(17B1) -173.2(8) no
C(16) C(15) C(17) H(17C1) 67.0(9) no
P(3) C(15) C(16) H(16A1) -171.4(8) no
P(3) C(15) C(16) H(16B1) 68(1) no
P(3) C(15) C(16) H(16C1) -51(1) no
H(15A1) C(15) C(16) H(16A1) -54(1) no
H(15A1) C(15) C(16) H(16B1) -174(1) no
H(15A1) C(15) C(16) H(16C1) 65(1) no
C(17) C(15) C(16) H(16A1) 61(1) no
C(17) C(15) C(16) H(16B1) -58(1) no
C(17) C(15) C(16) H(16C1) -178.4(8) no
H(26A1) C(26) C(24) P(4) -179(1) no
H(26A1) C(26) C(24) H(24A1) 61(1) no
H(26A1) C(26) C(24) C(25) -57(1) no
H(26B1) C(26) C(24) P(4) 60(1) no
H(26B1) C(26) C(24) H(24A1) -58(1) no
H(26B1) C(26) C(24) C(25) -176(1) no
H(26C1) C(26) C(24) P(4) -59(1) no
H(26C1) C(26) C(24) H(24A1) -178(1) no
H(26C1) C(26) C(24) C(25) 62(1) no
P(4) C(24) C(25) H(25A1) -172.5(8) no
P(4) C(24) C(25) H(25B1) 67(1) no
P(4) C(24) C(25) H(25C1) -52(1) no
C(26) C(24) C(25) H(25A1) 63(1) no
C(26) C(24) C(25) H(25B1) -56(1) no
C(26) C(24) C(25) H(25C1) -176.0(9) no
H(24A1) C(24) C(25) H(25A1) -54(1) no
H(24A1) C(24) C(25) H(25B1) -174(1) no
H(24A1) C(24) C(25) H(25C1) 65(1) no
P(4) C(21) C(23) H(23A1) 170.5(8) no
P(4) C(21) C(23) H(23B1) 50(1) no
P(4) C(21) C(23) H(23C1) -69(1) no
H(21A1) C(21) C(23) H(23A1) 51(1) no
H(21A1) C(21) C(23) H(23B1) -68(1) no
H(21A1) C(21) C(23) H(23C1) 171(1) no
C(22) C(21) C(23) H(23A1) -65(1) no
C(22) C(21) C(23) H(23B1) 174(1) no
C(22) C(21) C(23) H(23C1) 54(1) no
P(4) C(21) C(22) H(22A1) -170.4(9) no
P(4) C(21) C(22) H(22B1) 69(1) no
P(4) C(21) C(22) H(22C1) -50(1) no
H(21A1) C(21) C(22) H(22A1) -54(1) no
H(21A1) C(21) C(22) H(22B1) -173(1) no
H(21A1) C(21) C(22) H(22C1) 66(1) no
C(23) C(21) C(22) H(22A1) 62(1) no
C(23) C(21) C(22) H(22B1) -57(1) no
C(23) C(21) C(22) H(22C1) -177(1) no
P(1) C(1) C(3) H(3A1) -175.8(8) no
P(1) C(1) C(3) H(3B1) 64(1) no
P(1) C(1) C(3) H(3C1) -55(1) no
H(1A1) C(1) C(3) H(3A1) 67(1) no
H(1A1) C(1) C(3) H(3B1) -52(1) no
H(1A1) C(1) C(3) H(3C1) -172.5(9) no
C(2) C(1) C(3) H(3A1) -49(1) no
C(2) C(1) C(3) H(3B1) -169.6(9) no
C(2) C(1) C(3) H(3C1) 70(1) no
P(1) C(1) C(2) H(2A1) 171.1(9) no
P(1) C(1) C(2) H(2B1) 51(1) no
P(1) C(1) C(2) H(2C1) -68(1) no
H(1A1) C(1) C(2) H(2A1) -70(1) no
H(1A1) C(1) C(2) H(2B1) 169(1) no
H(1A1) C(1) C(2) H(2C1) 49(1) no
C(3) C(1) C(2) H(2A1) 46(1) no
C(3) C(1) C(2) H(2B1) -73(1) no
C(3) C(1) C(2) H(2C1) 166(1) no
